data_7248346
loop_
_publ_author_name
'Bracken, Matthew L.'
'Fernandes, Manuel A.'
'Mathura, Sadhna'

_publ_section_title
;
 Bilirubin and its crystal forms
;
_journal_issue 16
_journal_name_full CrystEngComm
_journal_page_first 2136
_journal_page_last 2142
_journal_paper_doi 10.1039/D4CE00123K
_journal_volume 26
_journal_year 2024
_chemical_formula_moiety 'C33 H36 N4 O6'
_chemical_formula_sum 'C33 H36 N4 O6'
_chemical_formula_weight 584.66
_space_group_crystal_system triclinic
_space_group_IT_number 2
_space_group_name_Hall '-P 1'
_space_group_name_H-M_alt 'P -1'
_atom_sites_solution_hydrogens geom
_atom_sites_solution_primary dual
_audit_creation_date 2024-02-06
_audit_creation_method
;
Olex2 1.5
(compiled 2023.08.24 svn.re1ec1418 for OlexSys, GUI svn.r6817)
;
_audit_update_record
;
2024-02-06 deposited with the CCDC.	2024-03-25 downloaded from the CCDC.
;
_cell_angle_alpha 73.515(2)
_cell_angle_beta 81.274(3)
_cell_angle_gamma 82.823(3)
_cell_formula_units_Z 4
_cell_length_a 11.6630(7)
_cell_length_b 15.3457(8)
_cell_length_c 17.2204(10)
_cell_measurement_reflns_used 9927
_cell_measurement_temperature 173.00
_cell_measurement_theta_max 24.09
_cell_measurement_theta_min 2.35
_cell_volume 2910.2(3)
_computing_cell_refinement 'SAINT V8.40B (?, 2016)'
_computing_data_reduction 'SAINT V8.40B (?, 2016)'
_computing_molecular_graphics 'Olex2 1.5 (Dolomanov et al., 2009)'
_computing_publication_material 'Olex2 1.5 (Dolomanov et al., 2009)'
_computing_structure_refinement 'SHELXL 2018/3 (Sheldrick, 2015)'
_computing_structure_solution 'SHELXT 2018/2 (Sheldrick, 2018)'
_diffrn_ambient_temperature 173.00
_diffrn_measured_fraction_theta_full 1.000
_diffrn_measured_fraction_theta_max 1.000
_diffrn_measurement_device_type 'Bruker APEX-II CCD'
_diffrn_measurement_method '\f and \w scans'
_diffrn_radiation_type MoK\a
_diffrn_radiation_wavelength 0.71073
_diffrn_reflns_av_R_equivalents 0.0904
_diffrn_reflns_av_unetI/netI 0.0594
_diffrn_reflns_Laue_measured_fraction_full 1.000
_diffrn_reflns_Laue_measured_fraction_max 1.000
_diffrn_reflns_limit_h_max 13
_diffrn_reflns_limit_h_min -13
_diffrn_reflns_limit_k_max 18
_diffrn_reflns_limit_k_min -18
_diffrn_reflns_limit_l_max 20
_diffrn_reflns_limit_l_min -20
_diffrn_reflns_number 127211
_diffrn_reflns_point_group_measured_fraction_full 1.000
_diffrn_reflns_point_group_measured_fraction_max 1.000
_diffrn_reflns_theta_full 24.999
_diffrn_reflns_theta_max 24.999
_diffrn_reflns_theta_min 1.594
_diffrn_source_current 1.4
_diffrn_source_power 0.07
_diffrn_source_voltage 50.0
_diffrn_standards_number 0
_exptl_absorpt_coefficient_mu 0.093
_exptl_absorpt_correction_T_max 0.7454
_exptl_absorpt_correction_T_min 0.6299
_exptl_absorpt_correction_type multi-scan
_exptl_absorpt_process_details
;
SADABS-2016/2 (Bruker,2016/2) was used for absorption correction.
wR2(int) was 0.0958 before and 0.0742 after correction.
The Ratio of minimum to maximum transmission is 0.8450.
The \l/2 correction factor is Not present.
;
_exptl_crystal_colour Orange
_exptl_crystal_density_diffrn 1.334
_exptl_crystal_description block
_exptl_crystal_F_000 1240
_exptl_crystal_recrystallization_method 'Vapour diffusion of diethyl ether into pyridine'
_exptl_crystal_size_max 0.225
_exptl_crystal_size_mid 0.156
_exptl_crystal_size_min 0.154
_refine_diff_density_max 0.476
_refine_diff_density_min -0.271
_refine_diff_density_rms 0.051
_refine_ls_extinction_method none
_refine_ls_goodness_of_fit_ref 1.084
_refine_ls_hydrogen_treatment constr
_refine_ls_matrix_type full
_refine_ls_number_parameters 1519
_refine_ls_number_reflns 10254
_refine_ls_number_restraints 1355
_refine_ls_restrained_S_all 1.024
_refine_ls_R_factor_all 0.1243
_refine_ls_R_factor_gt 0.0851
_refine_ls_shift/su_max 0.004
_refine_ls_shift/su_mean 0.000
_refine_ls_structure_factor_coef Fsqd
_refine_ls_weighting_details 'w=1/[\s^2^(Fo^2^)+(0.1029P)^2^+3.1601P] where P=(Fo^2^+2Fc^2^)/3'
_refine_ls_weighting_scheme calc
_refine_ls_wR_factor_gt 0.2280
_refine_ls_wR_factor_ref 0.2681
_reflns_Friedel_coverage 0.000
_reflns_number_gt 6779
_reflns_number_total 10254
_reflns_threshold_expression 'I > 2\s(I)'
_cod_data_source_file d4ce00123k3.cif
_cod_data_source_block Form_1_23mbb_sadhna18_ns18_bilpyether
_cod_depositor_comments 'Adding full bibliography for 7248346--7248347.cif.'
_cod_database_code 7248346
_shelx_shelxl_version_number 2018/3
_shelx_space_group_comment
;
The symmetry employed for this shelxl refinement is uniquely defined
by the following loop, which should always be used as a source of
symmetry information in preference to the above space-group names.
They are only intended as comments.
;
_shelx_estimated_absorpt_t_max 0.986
_shelx_estimated_absorpt_t_min 0.979
_olex2_refinement_description
;
1. Fixed Uiso
 At 1.2 times of:
  All C(H) groups, All C(H,H) groups, All N(H) groups
 At 1.5 times of:
  All C(H,H,H) groups, All O(H) groups
2. Restrained distances
 C32A-C31A = C2A-C1A = C35A-C34A = C65A-C64A
 1.3 with sigma of 0.005
 C64A-C61A = C28A-C31A
 1.55 with sigma of 0.005
3. Uiso/Uaniso restraints and constraints
O7A \\sim O8A \\sim O9A \\sim O10A \\sim O11A \\sim O12A \\sim N6A \\sim N7A
\\sim C34A \\sim C35A \\sim N5A \\sim C38A \\sim C37A \\sim C36A \\sim C39A
\\sim C40A \\sim C41A \\sim C42A \\sim C43A \\sim C44A \\sim C45A \\sim C46A
\\sim C47A \\sim C48A \\sim C49A \\sim C50A \\sim C51A \\sim C52A \\sim C53A
\\sim C54A \\sim C55A \\sim C56A \\sim C57A \\sim C58A \\sim C59A \\sim N8A
\\sim C60A \\sim C61A \\sim C62A \\sim C63A \\sim C64A \\sim C65A \\sim C66A:
within 2A with sigma of 0.02 and sigma for terminal atoms of 0.04 within 2A
O1A \\sim O2A \\sim O3A \\sim O4A \\sim O5A \\sim O6A \\sim N2A \\sim N3A \\sim
C1A \\sim C2A \\sim N1A \\sim C5A \\sim C4A \\sim C3A \\sim C6A \\sim C7A \\sim
C8A \\sim C9A \\sim C10A \\sim C11A \\sim C12A \\sim C13A \\sim C14A \\sim C15A
\\sim C16A \\sim C17A \\sim C18A \\sim C19A \\sim C20A \\sim C21A \\sim C22A
\\sim C23A \\sim C24A \\sim C25A \\sim C26A \\sim N4A \\sim C27A \\sim C28A
\\sim C29A \\sim C30A \\sim C31A \\sim C32A \\sim C33A: within 2A with sigma of
0.02 and sigma for terminal atoms of 0.04 within 2A
Uanis(C62A) \\sim Ueq: with sigma of 0.05 and sigma for terminal atoms of 0.1
4. Rigid body (RIGU) restrains
 O7A, O8A, O9A, O10A, O11A, O12A, N6A, N7A, C34A, C35A, N5A, C38A, C37A, C36A,
 C39A, C40A, C41A, C42A, C43A, C44A, C45A, C46A, C47A, C48A, C49A, C50A, C51A,
 C52A, C53A, C54A, C55A, C56A, C57A, C58A, C59A, N8A, C60A, C61A, C62A, C63A,
 C64A, C65A, C66A
 with sigma for 1-2 distances of 0.002 and sigma for 1-3 distances of 0.002
 O1A, O2A, O3A, O4A, O5A, O6A, N2A, N3A, C1A, C2A, N1A, C5A, C4A, C3A, C6A,
 C7A, C8A, C9A, C10A, C11A, C12A, C13A, C14A, C15A, C16A, C17A, C18A, C19A,
 C20A, C21A, C22A, C23A, C24A, C25A, C26A, N4A, C27A, C28A, C29A, C30A, C31A,
 C32A, C33A
 with sigma for 1-2 distances of 0.002 and sigma for 1-3 distances of 0.002
5. Same fragment restrains
{O1A, O2A, O3A, O4A, O5A, O6A, N2A, N3A, C1A, C2A, N1A, C5A, C4A, C3A, C6A,
C7A, C8A, C9A, C10A, C11A, C12A, C13A, C14A, C15A, C16A, C17A, C18A, C19A,
C20A, C21A, C22A, C23A, C24A, C25A, C26A, N4A, C27A, C28A, C29A, C30A, C31A,
C32A, C33A} sigma for 1-2: 0.005, 1-3: 0.04
as in
{O7A, O8A, O9A, O10A, O11A, O12A, N6A, N7A, C34A, C35A, N5A, C38A, C37A, C36A,
C39A, C40A, C41A, C42A, C43A, C44A, C45A, C46A, C47A, C48A, C49A, C50A, C51A,
C52A, C53A, C54A, C55A, C56A, C57A, C58A, C59A, N8A, C60A, C61A, C62A, C63A,
C64A, C65A, C66A}
{O7A, O8A, O9A, O10A, O11A, O12A, N6A, N7A, C34A, C35A, N5A, C38A, C37A, C36A,
C39A, C40A, C41A, C42A, C43A, C44A, C45A, C46A, C47A, C48A, C49A, C50A, C51A,
C52A, C53A, C54A, C55A, C56A, C57A, C58A, C59A, N8A, C60A, C61A, C62A, C63A,
C64A, C65A, C66A} sigma for 1-2: 0.005, 1-3: 0.04
as in
{O1A, O2A, O3A, O4A, O5A, O6A, N2A, N3A, C1A, C2A, N1A, C5A, C4A, C3A, C6A,
C7A, C8A, C9A, C10A, C11A, C12A, C13A, C14A, C15A, C16A, C17A, C18A, C19A,
C20A, C21A, C22A, C23A, C24A, C25A, C26A, N4A, C27A, C28A, C29A, C30A, C31A,
C32A, C33A}
6. Others
 Sof(O1A)=Sof(O2A)=Sof(O3A)=Sof(H3AA)=Sof(O4A)=Sof(O5A)=Sof(O6A)=Sof(H6A)=
 Sof(N2A)=Sof(H2AA)=Sof(N3A)=Sof(H3AB)=Sof(C1A)=Sof(H1AA)=Sof(H1AB)=Sof(C2A)=
 Sof(H2AB)=Sof(N1A)=Sof(H1AC)=Sof(C5A)=Sof(C4A)=Sof(C3A)=Sof(C6A)=Sof(C7A)=
 Sof(H7AA)=Sof(H7AB)=Sof(H7AC)=Sof(C8A)=Sof(H8A)=Sof(C9A)=Sof(C10A)=Sof(C11A)=
 Sof(C12A)=Sof(C13A)=Sof(H13D)=Sof(H13E)=Sof(H13F)=Sof(C14A)=Sof(H14C)=
 Sof(H14D)=Sof(C15A)=Sof(H15C)=Sof(H15D)=Sof(C16A)=Sof(C17A)=Sof(H17C)=
 Sof(H17D)=Sof(C18A)=Sof(C19A)=Sof(C20A)=Sof(C21A)=Sof(C22A)=Sof(H22C)=
 Sof(H22D)=Sof(C23A)=Sof(H23C)=Sof(H23D)=Sof(C24A)=Sof(C25A)=Sof(H25D)=
 Sof(H25E)=Sof(H25F)=Sof(C26A)=Sof(H26A)=Sof(N4A)=Sof(H4A)=Sof(C27A)=Sof(C28A)=
 Sof(C29A)=Sof(C30A)=Sof(C31A)=Sof(H31A)=Sof(C32A)=Sof(H32C)=Sof(H32D)=
 Sof(C33A)=Sof(H33D)=Sof(H33E)=Sof(H33F)=1-FVAR(1)
 Sof(O1)=Sof(O2)=Sof(O3)=Sof(H3)=Sof(O4)=Sof(O5)=Sof(O6)=Sof(H6)=Sof(N1)=
 Sof(H1)=Sof(N2)=Sof(H2)=Sof(N3)=Sof(H3A)=Sof(N4)=Sof(H4)=Sof(C1)=Sof(H1A)=
 Sof(H1B)=Sof(C2)=Sof(H2A)=Sof(C3)=Sof(C4)=Sof(C5)=Sof(C6)=Sof(C7)=Sof(H7A)=
 Sof(H7B)=Sof(H7C)=Sof(C8)=Sof(H8)=Sof(C9)=Sof(C10)=Sof(C11)=Sof(C12)=Sof(C13)=
 Sof(H13A)=Sof(H13B)=Sof(H13C)=Sof(C14)=Sof(H14A)=Sof(H14B)=Sof(C15)=Sof(H15A)=
 Sof(H15B)=Sof(C16)=Sof(C17)=Sof(H17A)=Sof(H17B)=Sof(C18)=Sof(C19)=Sof(C20)=
 Sof(C21)=Sof(C22)=Sof(H22A)=Sof(H22B)=Sof(C23)=Sof(H23A)=Sof(H23B)=Sof(C24)=
 Sof(C25)=Sof(H25A)=Sof(H25B)=Sof(H25C)=Sof(C26)=Sof(H26)=Sof(C27)=Sof(C28)=
 Sof(C29)=Sof(C30)=Sof(C31)=Sof(H31)=Sof(C32)=Sof(H32A)=Sof(H32B)=Sof(C33)=
 Sof(H33A)=Sof(H33B)=Sof(H33C)=FVAR(1)
 Sof(O7A)=Sof(O8A)=Sof(O9A)=Sof(H9A)=Sof(O10A)=Sof(O11A)=Sof(O12A)=Sof(H12A)=
 Sof(N6A)=Sof(H6AA)=Sof(N7A)=Sof(H7AD)=Sof(C34A)=Sof(H34C)=Sof(H34D)=Sof(C35A)=
 Sof(H35A)=Sof(N5A)=Sof(H5A)=Sof(C38A)=Sof(C37A)=Sof(C36A)=Sof(C39A)=Sof(C40A)=
 Sof(H40D)=Sof(H40E)=Sof(H40F)=Sof(C41A)=Sof(H41A)=Sof(C42A)=Sof(C43A)=
 Sof(C44A)=Sof(C45A)=Sof(C46A)=Sof(H46D)=Sof(H46E)=Sof(H46F)=Sof(C47A)=
 Sof(H47C)=Sof(H47D)=Sof(C48A)=Sof(H48C)=Sof(H48D)=Sof(C49A)=Sof(C50A)=
 Sof(H50C)=Sof(H50D)=Sof(C51A)=Sof(C52A)=Sof(C53A)=Sof(C54A)=Sof(C55A)=
 Sof(H55C)=Sof(H55D)=Sof(C56A)=Sof(H56C)=Sof(H56D)=Sof(C57A)=Sof(C58A)=
 Sof(H58D)=Sof(H58E)=Sof(H58F)=Sof(C59A)=Sof(H59A)=Sof(N8A)=Sof(H8AA)=Sof(C60A)=
 Sof(C61A)=Sof(C62A)=Sof(C63A)=Sof(C64A)=Sof(H64C)=Sof(C65A)=Sof(H65A)=
 Sof(H65B)=Sof(C66A)=Sof(H66D)=Sof(H66E)=Sof(H66F)=1-FVAR(2)
 Sof(O7)=Sof(O8)=Sof(O9)=Sof(H9)=Sof(O10)=Sof(O11)=Sof(O12)=Sof(H12)=Sof(N5)=
 Sof(H5)=Sof(N6)=Sof(H6B)=Sof(N7)=Sof(H7)=Sof(N8)=Sof(H8B)=Sof(C34)=Sof(H34A)=
 Sof(H34B)=Sof(C35)=Sof(H35)=Sof(C36)=Sof(C37)=Sof(C38)=Sof(C39)=Sof(C40)=
 Sof(H40A)=Sof(H40B)=Sof(H40C)=Sof(C41)=Sof(H41)=Sof(C42)=Sof(C43)=Sof(C44)=
 Sof(C45)=Sof(C46)=Sof(H46A)=Sof(H46B)=Sof(H46C)=Sof(C47)=Sof(H47A)=Sof(H47B)=
 Sof(C48)=Sof(H48A)=Sof(H48B)=Sof(C49)=Sof(C50)=Sof(H50A)=Sof(H50B)=Sof(C51)=
 Sof(C52)=Sof(C53)=Sof(C54)=Sof(C55)=Sof(H55A)=Sof(H55B)=Sof(C56)=Sof(H56A)=
 Sof(H56B)=Sof(C57)=Sof(C58)=Sof(H58A)=Sof(H58B)=Sof(H58C)=Sof(C59)=Sof(H59)=
 Sof(C60)=Sof(C61)=Sof(C62)=Sof(C63)=Sof(C64)=Sof(H64A)=Sof(H64B)=Sof(C65)=
 Sof(H65)=Sof(C66)=Sof(H66A)=Sof(H66B)=Sof(H66C)=FVAR(2)
7.a Secondary CH2 refined with riding coordinates:
 C14(H14A,H14B), C15(H15A,H15B), C17(H17A,H17B), C22(H22A,H22B), C23(H23A,
 H23B), C14A(H14C,H14D), C15A(H15C,H15D), C17A(H17C,H17D), C22A(H22C,H22D),
 C23A(H23C,H23D), C47(H47A,H47B), C48(H48A,H48B), C50(H50A,H50B), C55(H55A,
 H55B), C56(H56A,H56B), C47A(H47C,H47D), C48A(H48C,H48D), C50A(H50C,H50D),
 C55A(H55C,H55D), C56A(H56C,H56D)
7.b Me refined with riding coordinates:
 C7(H7A,H7B,H7C), C13(H13A,H13B,H13C), C25(H25A,H25B,H25C), C33(H33A,H33B,
 H33C), C7A(H7AA,H7AB,H7AC), C13A(H13D,H13E,H13F), C25A(H25D,H25E,H25F),
 C33A(H33D,H33E,H33F), C40(H40A,H40B,H40C), C46(H46A,H46B,H46C), C58(H58A,H58B,
 H58C), C66(H66A,H66B,H66C), C40A(H40D,H40E,H40F), C46A(H46D,H46E,H46F),
 C58A(H58D,H58E,H58F), C66A(H66D,H66E,H66F)
7.c Aromatic/amide H refined with riding coordinates:
 N1(H1), N2(H2), N3(H3A), N4(H4), C2(H2A), C8(H8), C26(H26), C31(H31),
 N2A(H2AA), N3A(H3AB), C2A(H2AB), N1A(H1AC), C8A(H8A), C26A(H26A), N4A(H4A),
 C31A(H31A), N5(H5), N6(H6B), N7(H7), N8(H8B), C35(H35), C41(H41), C59(H59),
 C65(H65), N6A(H6AA), N7A(H7AD), C35A(H35A), N5A(H5A), C41A(H41A), C59A(H59A),
 N8A(H8AA), C64A(H64C)
7.d Fitted pentagon refined as free rotating group:
 N1A(C5A,C4A,C3A,C6A), N4A(C27A,C28A,C29A,C30A), N5A(C38A,C37A,C36A,C39A),
 N8A(C60A,C61A,C62A,C63A)
7.e Tetrahedral OH refined with riding coordinates:
 O3A(H3AA), O6A(H6A), O9A(H9A), O12A(H12A)
7.f X=CH2 refined with riding coordinates:
 C1(H1A,H1B), C32(H32A,H32B), C1A(H1AA,H1AB), C32A(H32C,H32D), C34(H34A,H34B),
 C64(H64A,H64B), C34A(H34C,H34D), C65A(H65A,H65B)
7.g Idealised tetrahedral OH refined as rotating group:
 O3(H3), O6(H6), O9(H9), O12(H12)
;
_olex2_submission_special_instructions 'No special instructions were received'

loop_
_space_group_symop_operation_xyz
'x, y, z'
'-x, -y, -z'

loop_
_atom_site_label
_atom_site_type_symbol
_atom_site_fract_x
_atom_site_fract_y
_atom_site_fract_z
_atom_site_U_iso_or_equiv
_atom_site_adp_type
_atom_site_occupancy
_atom_site_site_symmetry_order
_atom_site_calc_flag
_atom_site_refinement_flags_posn
_atom_site_refinement_flags_adp
_atom_site_refinement_flags_occupancy
_atom_site_disorder_assembly
_atom_site_disorder_group
O1 O 0.5735(3) -0.0599(2) 0.6939(2) 0.0731(10) Uani 0.807(3) 1 d . . P A 1
O2 O 0.4450(3) 0.0963(3) 0.8012(3) 0.0663(11) Uani 0.807(3) 1 d . . P A 1
O3 O 0.6293(4) 0.0383(5) 0.7825(4) 0.1022(18) Uani 0.807(3) 1 d . . P A 1
H3 H 0.601356 0.013036 0.753094 0.153 Uiso 0.807(3) 1 calc R U P A 1
O4 O 0.2351(3) 0.6652(2) 0.4886(2) 0.0783(10) Uani 0.807(3) 1 d . . P A 1
O5 O 0.1637(3) 0.4930(3) 0.6595(2) 0.0597(10) Uani 0.807(3) 1 d . . P A 1
O6 O 0.0654(4) 0.5623(3) 0.5544(3) 0.0697(12) Uani 0.807(3) 1 d . . P A 1
H6 H 0.124614 0.591793 0.539620 0.104 Uiso 0.807(3) 1 calc R U P A 1
N1 N 0.3987(4) 0.0263(3) 0.6768(3) 0.0583(11) Uani 0.807(3) 1 d . . P A 1
H1 H 0.402556 0.058073 0.711454 0.070 Uiso 0.807(3) 1 calc R U P A 1
N2 N 0.2491(3) 0.1882(2) 0.7218(2) 0.0485(8) Uani 0.807(3) 1 d . . P A 1
H2 H 0.316486 0.159631 0.735084 0.058 Uiso 0.807(3) 1 calc R U P A 1
N3 N 0.3767(3) 0.4006(3) 0.7140(2) 0.0496(9) Uani 0.807(3) 1 d . . P A 1
H3A H 0.319255 0.429671 0.686457 0.060 Uiso 0.807(3) 1 calc R U P A 1
N4 N 0.3621(4) 0.5705(3) 0.5703(3) 0.0578(12) Uani 0.807(3) 1 d . . P A 1
H4 H 0.311416 0.535739 0.604338 0.069 Uiso 0.807(3) 1 calc R U P A 1
C1 C 0.6007(9) -0.1778(7) 0.5803(6) 0.147(4) Uani 0.807(3) 1 d . . P A 1
H1A H 0.636016 -0.164714 0.621516 0.177 Uiso 0.807(3) 1 calc R U P A 1
H1B H 0.638310 -0.221570 0.553315 0.177 Uiso 0.807(3) 1 calc R U P A 1
C2 C 0.5122(6) -0.1405(5) 0.5632(4) 0.0864(18) Uani 0.807(3) 1 d . . P A 1
H2A H 0.480877 -0.156181 0.521630 0.104 Uiso 0.807(3) 1 calc R U P A 1
C3 C 0.4425(5) -0.0712(4) 0.5987(4) 0.0650(15) Uani 0.807(3) 1 d . . P A 1
C4 C 0.3375(5) -0.0280(4) 0.5823(3) 0.0640(13) Uani 0.807(3) 1 d . . P A 1
C5 C 0.3055(5) 0.0361(4) 0.6316(3) 0.0553(13) Uani 0.807(3) 1 d . . P A 1
C6 C 0.4825(4) -0.0383(3) 0.6606(3) 0.0610(12) Uani 0.807(3) 1 d . . P A 1
C7 C 0.2626(6) -0.0397(5) 0.5228(4) 0.090(2) Uani 0.807(3) 1 d . . P A 1
H7A H 0.190925 0.000887 0.524096 0.135 Uiso 0.807(3) 1 calc R U P A 1
H7B H 0.305068 -0.024551 0.467691 0.135 Uiso 0.807(3) 1 calc R U P A 1
H7C H 0.243091 -0.103134 0.537799 0.135 Uiso 0.807(3) 1 calc R U P A 1
C8 C 0.2120(4) 0.0979(3) 0.6299(3) 0.0566(12) Uani 0.807(3) 1 d . . P A 1
H8 H 0.156823 0.094119 0.595882 0.068 Uiso 0.807(3) 1 calc R U P A 1
C9 C 0.1830(4) 0.1668(3) 0.6703(3) 0.0505(10) Uani 0.807(3) 1 d . . P A 1
C10 C 0.0824(5) 0.2298(5) 0.6657(4) 0.0571(14) Uani 0.807(3) 1 d . . P A 1
C11 C 0.0927(4) 0.2877(3) 0.7139(3) 0.0515(10) Uani 0.807(3) 1 d . . P A 1
C12 C 0.1946(3) 0.2598(3) 0.7488(2) 0.0478(10) Uani 0.807(3) 1 d . . P A 1
C13 C -0.0160(6) 0.2306(4) 0.6186(5) 0.0721(15) Uani 0.807(3) 1 d . . P A 1
H13A H 0.000997 0.182133 0.590726 0.108 Uiso 0.807(3) 1 calc R U P A 1
H13B H -0.088101 0.220412 0.656125 0.108 Uiso 0.807(3) 1 calc R U P A 1
H13C H -0.025045 0.289805 0.578192 0.108 Uiso 0.807(3) 1 calc R U P A 1
C14 C 0.0017(5) 0.3631(5) 0.7289(5) 0.0597(16) Uani 0.807(3) 1 d . . P A 1
H14A H -0.072734 0.335990 0.752423 0.072 Uiso 0.807(3) 1 calc R U P A 1
H14B H 0.026260 0.388432 0.770033 0.072 Uiso 0.807(3) 1 calc R U P A 1
C15 C -0.0196(4) 0.4405(3) 0.6545(3) 0.0647(13) Uani 0.807(3) 1 d . . P A 1
H15A H -0.033413 0.414934 0.610351 0.078 Uiso 0.807(3) 1 calc R U P A 1
H15B H -0.090867 0.478465 0.667707 0.078 Uiso 0.807(3) 1 calc R U P A 1
C16 C 0.0782(5) 0.4990(4) 0.6247(4) 0.0585(14) Uani 0.807(3) 1 d . . P A 1
C17 C 0.2473(7) 0.2913(5) 0.8106(5) 0.0498(14) Uani 0.807(3) 1 d . . P A 1
H17A H 0.193914 0.340386 0.826600 0.060 Uiso 0.807(3) 1 calc R U P A 1
H17B H 0.253994 0.239734 0.860054 0.060 Uiso 0.807(3) 1 calc R U P A 1
C18 C 0.3662(4) 0.3262(3) 0.7793(3) 0.0492(10) Uani 0.807(3) 1 d . . P A 1
C19 C 0.4739(4) 0.3000(3) 0.8065(3) 0.0554(11) Uani 0.807(3) 1 d . . P A 1
C20 C 0.5516(5) 0.3619(4) 0.7552(4) 0.0572(14) Uani 0.807(3) 1 d . . P A 1
C21 C 0.4903(4) 0.4244(3) 0.6967(3) 0.0540(11) Uani 0.807(3) 1 d . . P A 1
C22 C 0.5053(7) 0.2217(5) 0.8794(5) 0.0682(17) Uani 0.807(3) 1 d . . P A 1
H22A H 0.538323 0.246837 0.917366 0.082 Uiso 0.807(3) 1 calc R U P A 1
H22B H 0.433033 0.194308 0.908655 0.082 Uiso 0.807(3) 1 calc R U P A 1
C23 C 0.5916(5) 0.1470(4) 0.8577(3) 0.0771(15) Uani 0.807(3) 1 d . . P A 1
H23A H 0.661366 0.175160 0.824671 0.092 Uiso 0.807(3) 1 calc R U P A 1
H23B H 0.616640 0.105099 0.908729 0.092 Uiso 0.807(3) 1 calc R U P A 1
C24 C 0.5463(6) 0.0923(4) 0.8117(4) 0.0691(15) Uani 0.807(3) 1 d . . P A 1
C25 C 0.6802(7) 0.3581(7) 0.7591(6) 0.078(2) Uani 0.807(3) 1 d . . P A 1
H25A H 0.702022 0.308145 0.805669 0.117 Uiso 0.807(3) 1 calc R U P A 1
H25B H 0.723391 0.347675 0.708582 0.117 Uiso 0.807(3) 1 calc R U P A 1
H25C H 0.698991 0.415964 0.765439 0.117 Uiso 0.807(3) 1 calc R U P A 1
C26 C 0.5358(5) 0.4963(4) 0.6315(4) 0.0582(15) Uani 0.807(3) 1 d . . P A 1
H26 H 0.617407 0.499238 0.627747 0.070 Uiso 0.807(3) 1 calc R U P A 1
C27 C 0.4829(4) 0.5610(4) 0.5739(3) 0.0535(12) Uani 0.807(3) 1 d . . P A 1
C28 C 0.5314(5) 0.6304(4) 0.5064(4) 0.0600(14) Uani 0.807(3) 1 d . . P A 1
C29 C 0.4466(5) 0.6805(4) 0.4636(3) 0.0639(14) Uani 0.807(3) 1 d . . P A 1
C30 C 0.3360(4) 0.6418(3) 0.5059(3) 0.0594(11) Uani 0.807(3) 1 d . . P A 1
C31 C 0.6566(5) 0.6450(5) 0.4826(4) 0.0800(16) Uani 0.807(3) 1 d . . P A 1
H31 H 0.670242 0.690928 0.432707 0.096 Uiso 0.807(3) 1 calc R U P A 1
C32 C 0.7441(9) 0.6127(8) 0.5113(7) 0.166(4) Uani 0.807(3) 1 d . . P A 1
H32A H 0.741235 0.566032 0.561260 0.199 Uiso 0.807(3) 1 calc R U P A 1
H32B H 0.816807 0.633650 0.484173 0.199 Uiso 0.807(3) 1 calc R U P A 1
C33 C 0.4522(6) 0.7593(5) 0.3901(4) 0.0834(18) Uani 0.807(3) 1 d . . P A 1
H33A H 0.373657 0.779510 0.374782 0.125 Uiso 0.807(3) 1 calc R U P A 1
H33B H 0.484849 0.809354 0.401825 0.125 Uiso 0.807(3) 1 calc R U P A 1
H33C H 0.501791 0.741194 0.345003 0.125 Uiso 0.807(3) 1 calc R U P A 1
O1A O 0.1178(19) 0.0550(15) 0.5556(15) 0.131(7) Uani 0.193(3) 1 d D U P A 2
O2A O 0.107(2) 0.1875(16) 0.6896(16) 0.090(6) Uani 0.193(3) 1 d D U P A 2
O3A O 0.010(2) 0.2095(19) 0.5825(17) 0.134(9) Uani 0.193(3) 1 d D U P A 2
H3AA H 0.047431 0.160856 0.577042 0.202 Uiso 0.193(3) 1 calc R U P A 2
O4A O 0.701(2) 0.517(2) 0.6322(16) 0.174(9) Uani 0.193(3) 1 d D U P A 2
O5A O 0.514(2) 0.391(2) 0.766(2) 0.140(10) Uani 0.193(3) 1 d D U P A 2
O6A O 0.706(3) 0.376(3) 0.758(3) 0.153(10) Uani 0.193(3) 1 d D U P A 2
H6A H 0.698796 0.422544 0.718876 0.230 Uiso 0.193(3) 1 calc R U P A 2
N2A N 0.330(2) 0.1608(14) 0.7468(12) 0.096(5) Uani 0.193(3) 1 d D U P A 2
H2AA H 0.270653 0.167775 0.719193 0.115 Uiso 0.193(3) 1 calc R U P A 2
N3A N 0.3041(19) 0.4130(15) 0.6954(13) 0.094(5) Uani 0.193(3) 1 d D U P A 2
H3AB H 0.375680 0.404735 0.708160 0.113 Uiso 0.193(3) 1 calc R U P A 2
C1A C 0.193(2) -0.096(3) 0.476(2) 0.137(10) Uani 0.193(3) 1 d D U P A 2
H1AA H 0.129715 -0.063901 0.501431 0.165 Uiso 0.193(3) 1 calc R U P A 2
H1AB H 0.179789 -0.125568 0.437483 0.165 Uiso 0.193(3) 1 calc R U P A 2
C2A C 0.297(2) -0.0984(14) 0.4950(12) 0.079(5) Uani 0.193(3) 1 d D U P A 2
H2AB H 0.364707 -0.128698 0.472641 0.095 Uiso 0.193(3) 1 calc R U P A 2
N1A N 0.258(2) 0.0605(13) 0.6324(13) 0.089(6) Uani 0.193(3) 1 d DG U P A 2
H1AC H 0.223622 0.104652 0.653212 0.107 Uiso 0.193(3) 1 calc R U P A 2
C5A C 0.368(2) 0.0125(16) 0.6486(13) 0.086(6) Uani 0.193(3) 1 d DG U P A 2
C4A C 0.391(2) -0.0530(16) 0.6029(15) 0.086(6) Uani 0.193(3) 1 d DG U P A 2
C3A C 0.295(2) -0.0455(14) 0.5585(13) 0.088(5) Uani 0.193(3) 1 d DG U P A 2
C6A C 0.2130(18) 0.0247(14) 0.5768(12) 0.096(5) Uani 0.193(3) 1 d DG U P A 2
C7A C 0.494(3) -0.1058(19) 0.605(2) 0.097(8) Uani 0.193(3) 1 d D U P A 2
H7AA H 0.495660 -0.147040 0.570545 0.145 Uiso 0.193(3) 1 calc R U P A 2
H7AB H 0.558035 -0.066704 0.584870 0.145 Uiso 0.193(3) 1 calc R U P A 2
H7AC H 0.501168 -0.141598 0.661330 0.145 Uiso 0.193(3) 1 calc R U P A 2
C8A C 0.435(3) 0.029(2) 0.701(2) 0.101(6) Uani 0.193(3) 1 d D U P A 2
H8A H 0.502486 -0.012750 0.708677 0.121 Uiso 0.193(3) 1 calc R U P A 2
C9A C 0.424(2) 0.0943(18) 0.7444(18) 0.103(5) Uani 0.193(3) 1 d D U P A 2
C10A C 0.492(4) 0.108(3) 0.794(3) 0.115(6) Uani 0.193(3) 1 d D U P A 2
C11A C 0.444(2) 0.181(2) 0.8284(18) 0.114(5) Uani 0.193(3) 1 d D U P A 2
C12A C 0.342(2) 0.2137(17) 0.7965(15) 0.096(5) Uani 0.193(3) 1 d D U P A 2
C13A C 0.608(4) 0.047(4) 0.815(3) 0.134(13) Uani 0.193(3) 1 d D U P A 2
H13D H 0.644322 0.069639 0.852264 0.200 Uiso 0.193(3) 1 calc R U P A 2
H13E H 0.590109 -0.015974 0.840640 0.200 Uiso 0.193(3) 1 calc R U P A 2
H13F H 0.661159 0.050203 0.764531 0.200 Uiso 0.193(3) 1 calc R U P A 2
C14A C 0.487(5) 0.225(4) 0.875(4) 0.136(8) Uani 0.193(3) 1 d D U P A 2
H14C H 0.481228 0.183781 0.931052 0.163 Uiso 0.193(3) 1 calc R U P A 2
H14D H 0.431048 0.278596 0.876889 0.163 Uiso 0.193(3) 1 calc R U P A 2
C15A C 0.610(3) 0.260(3) 0.857(2) 0.153(8) Uani 0.193(3) 1 d D U P A 2
H15C H 0.628848 0.277170 0.905093 0.184 Uiso 0.193(3) 1 calc R U P A 2
H15D H 0.670116 0.211951 0.845809 0.184 Uiso 0.193(3) 1 calc R U P A 2
C16A C 0.608(3) 0.342(3) 0.784(3) 0.143(9) Uani 0.193(3) 1 d D U P A 2
C17A C 0.256(5) 0.282(4) 0.805(3) 0.099(7) Uani 0.193(3) 1 d D U P A 2
H17C H 0.277512 0.308876 0.846058 0.118 Uiso 0.193(3) 1 calc R U P A 2
H17D H 0.183776 0.251627 0.829908 0.118 Uiso 0.193(3) 1 calc R U P A 2
C18A C 0.2209(19) 0.3628(15) 0.7338(14) 0.086(4) Uani 0.193(3) 1 d D U P A 2
C19A C 0.1221(19) 0.3912(15) 0.7023(14) 0.084(4) Uani 0.193(3) 1 d D U P A 2
C20A C 0.151(3) 0.466(2) 0.639(2) 0.085(6) Uani 0.193(3) 1 d D U P A 2
C21A C 0.263(2) 0.4829(18) 0.6303(15) 0.096(5) Uani 0.193(3) 1 d D U P A 2
C22A C 0.017(3) 0.341(3) 0.722(3) 0.089(6) Uani 0.193(3) 1 d D U P A 2
H22C H -0.044061 0.376763 0.749889 0.107 Uiso 0.193(3) 1 calc R U P A 2
H22D H 0.035185 0.282780 0.762838 0.107 Uiso 0.193(3) 1 calc R U P A 2
C23A C -0.034(2) 0.3201(17) 0.6561(18) 0.098(6) Uani 0.193(3) 1 d D U P A 2
H23C H -0.025434 0.370037 0.605017 0.117 Uiso 0.193(3) 1 calc R U P A 2
H23D H -0.117277 0.310171 0.672309 0.117 Uiso 0.193(3) 1 calc R U P A 2
C24A C 0.040(4) 0.230(2) 0.645(2) 0.093(7) Uani 0.193(3) 1 d D U P A 2
C25A C 0.074(4) 0.523(3) 0.583(2) 0.087(8) Uani 0.193(3) 1 d D U P A 2
H25D H -0.003780 0.501552 0.597272 0.131 Uiso 0.193(3) 1 calc R U P A 2
H25E H 0.070943 0.586124 0.585150 0.131 Uiso 0.193(3) 1 calc R U P A 2
H25F H 0.104269 0.519474 0.527062 0.131 Uiso 0.193(3) 1 calc R U P A 2
C26A C 0.323(4) 0.550(3) 0.577(3) 0.121(7) Uani 0.193(3) 1 d D U P A 2
H26A H 0.275610 0.591514 0.541156 0.145 Uiso 0.193(3) 1 calc R U P A 2
N4A N 0.510(2) 0.5217(17) 0.6167(15) 0.123(8) Uani 0.193(3) 1 d DG U P A 2
H4A H 0.497012 0.475720 0.660206 0.147 Uiso 0.193(3) 1 calc R U P A 2
C27A C 0.426(2) 0.570(2) 0.5642(17) 0.117(7) Uani 0.193(3) 1 d DG U P A 2
C28A C 0.482(3) 0.6386(19) 0.5017(14) 0.128(8) Uani 0.193(3) 1 d DG U P A 2
C29A C 0.600(3) 0.6335(17) 0.5155(15) 0.135(8) Uani 0.193(3) 1 d DG U P A 2
C30A C 0.617(2) 0.5612(19) 0.5865(16) 0.139(8) Uani 0.193(3) 1 d DG U P A 2
C31A C 0.434(4) 0.713(3) 0.429(2) 0.160(11) Uani 0.193(3) 1 d D U P A 2
H31A H 0.464749 0.689498 0.384096 0.192 Uiso 0.193(3) 1 calc R U P A 2
C32A C 0.376(3) 0.7889(18) 0.3941(17) 0.132(9) Uani 0.193(3) 1 d D U P A 2
H32C H 0.335932 0.827123 0.426023 0.158 Uiso 0.193(3) 1 calc R U P A 2
H32D H 0.374789 0.805998 0.336770 0.158 Uiso 0.193(3) 1 calc R U P A 2
C33A C 0.716(4) 0.700(3) 0.469(3) 0.167(13) Uani 0.193(3) 1 d D U P A 2
H33D H 0.785491 0.673803 0.496529 0.250 Uiso 0.193(3) 1 calc R U P A 2
H33E H 0.732920 0.700534 0.411415 0.250 Uiso 0.193(3) 1 calc R U P A 2
H33F H 0.695927 0.762372 0.473451 0.250 Uiso 0.193(3) 1 calc R U P A 2
O7 O 0.3675(4) 0.9422(3) 0.9505(2) 0.0813(11) Uani 0.828(3) 1 d . . P B 3
O8 O 0.3824(4) 0.8175(3) 0.8087(3) 0.0705(12) Uani 0.828(3) 1 d . . P B 3
O9 O 0.4889(4) 0.8010(3) 0.9099(3) 0.0869(14) Uani 0.828(3) 1 d . . P B 3
H9 H 0.458886 0.854103 0.908291 0.130 Uiso 0.828(3) 1 calc R U P B 3
O10 O -0.2218(6) 0.4890(5) 0.8629(5) 0.163(3) Uani 0.828(3) 1 d . . P B 3
O11 O -0.0240(4) 0.6201(4) 0.7283(4) 0.104(2) Uani 0.828(3) 1 d . . P B 3
O12 O -0.2170(4) 0.6340(6) 0.7417(5) 0.156(3) Uani 0.828(3) 1 d . . P B 3
H12 H -0.206944 0.593800 0.785371 0.234 Uiso 0.828(3) 1 calc R U P B 3
N5 N 0.2277(4) 0.9437(3) 0.8703(3) 0.0678(13) Uani 0.828(3) 1 d . . P B 3
H5 H 0.263302 0.900937 0.848173 0.081 Uiso 0.828(3) 1 calc R U P B 3
N6 N 0.1590(3) 0.8436(3) 0.7551(2) 0.0647(10) Uani 0.828(3) 1 d . . P B 3
H6B H 0.219072 0.836392 0.782336 0.078 Uiso 0.828(3) 1 calc R U P B 3
N7 N 0.1864(4) 0.5921(3) 0.8036(3) 0.0702(12) Uani 0.828(3) 1 d . . P B 3
H7 H 0.114066 0.599030 0.792472 0.084 Uiso 0.828(3) 1 calc R U P B 3
N8 N -0.0306(10) 0.4883(9) 0.8810(8) 0.114(3) Uani 0.828(3) 1 d . . P B 3
H8B H -0.013994 0.536315 0.840169 0.137 Uiso 0.828(3) 1 calc R U P B 3
C34 C 0.2905(8) 1.0917(5) 1.0385(4) 0.116(3) Uani 0.828(3) 1 d . . P B 3
H34A H 0.359370 1.055823 1.025724 0.139 Uiso 0.828(3) 1 calc R U P B 3
H34B H 0.289130 1.126513 1.076395 0.139 Uiso 0.828(3) 1 calc R U P B 3
C35 C 0.2001(6) 1.0933(4) 1.0050(4) 0.0836(16) Uani 0.828(3) 1 d . . P B 3
H35 H 0.133833 1.130395 1.020091 0.100 Uiso 0.828(3) 1 calc R U P B 3
C36 C 0.1865(7) 1.0445(5) 0.9458(5) 0.074(2) Uani 0.828(3) 1 d . . P B 3
C37 C 0.0960(6) 1.0534(4) 0.9033(4) 0.0704(15) Uani 0.828(3) 1 d . . P B 3
C38 C 0.1187(5) 0.9888(4) 0.8530(3) 0.0639(13) Uani 0.828(3) 1 d . . P B 3
C39 C 0.2714(5) 0.9739(3) 0.9250(3) 0.0674(13) Uani 0.828(3) 1 d . . P B 3
C40 C -0.0146(6) 1.1195(4) 0.9023(4) 0.0860(17) Uani 0.828(3) 1 d . . P B 3
H40A H -0.064533 1.109706 0.865238 0.129 Uiso 0.828(3) 1 calc R U P B 3
H40B H -0.056697 1.108540 0.957511 0.129 Uiso 0.828(3) 1 calc R U P B 3
H40C H 0.007040 1.182494 0.883718 0.129 Uiso 0.828(3) 1 calc R U P B 3
C41 C 0.0490(6) 0.9726(5) 0.8046(4) 0.0722(17) Uani 0.828(3) 1 d . . P B 3
H41 H -0.022251 1.010202 0.800503 0.087 Uiso 0.828(3) 1 calc R U P B 3
C42 C 0.0654(5) 0.9077(4) 0.7584(4) 0.0720(14) Uani 0.828(3) 1 d . . P B 3
C43 C -0.0085(7) 0.8964(7) 0.7057(6) 0.097(3) Uani 0.828(3) 1 d . . P B 3
C44 C 0.0421(5) 0.8247(5) 0.6731(4) 0.0884(18) Uani 0.828(3) 1 d . . P B 3
C45 C 0.1460(4) 0.7931(4) 0.7044(3) 0.0698(14) Uani 0.828(3) 1 d . . P B 3
C46 C -0.1245(11) 0.9494(9) 0.6908(10) 0.141(5) Uani 0.828(3) 1 d . . P B 3
H46A H -0.158839 0.928592 0.651348 0.211 Uiso 0.828(3) 1 calc R U P B 3
H46B H -0.176597 0.939547 0.742200 0.211 Uiso 0.828(3) 1 calc R U P B 3
H46C H -0.113503 1.014517 0.669000 0.211 Uiso 0.828(3) 1 calc R U P B 3
C47 C -0.0090(9) 0.7887(8) 0.6114(6) 0.118(3) Uani 0.828(3) 1 d . . P B 3
H47A H -0.016620 0.839338 0.561382 0.141 Uiso 0.828(3) 1 calc R U P B 3
H47B H 0.047537 0.740765 0.596215 0.141 Uiso 0.828(3) 1 calc R U P B 3
C48 C -0.1191(7) 0.7521(8) 0.6387(7) 0.144(4) Uani 0.828(3) 1 d . . P B 3
H48A H -0.149000 0.740846 0.591924 0.173 Uiso 0.828(3) 1 calc R U P B 3
H48B H -0.174651 0.797971 0.658115 0.173 Uiso 0.828(3) 1 calc R U P B 3
C49 C -0.1153(6) 0.6653(8) 0.7057(7) 0.118(3) Uani 0.828(3) 1 d . . P B 3
C50 C 0.2409(9) 0.7237(8) 0.6872(6) 0.071(2) Uani 0.828(3) 1 d . . P B 3
H50A H 0.312197 0.754943 0.662283 0.086 Uiso 0.828(3) 1 calc R U P B 3
H50B H 0.217975 0.696606 0.646688 0.086 Uiso 0.828(3) 1 calc R U P B 3
C51 C 0.2691(4) 0.6474(4) 0.7619(3) 0.0628(13) Uani 0.828(3) 1 d . . P B 3
C52 C 0.3708(4) 0.6158(4) 0.7965(3) 0.0701(15) Uani 0.828(3) 1 d . . P B 3
C53 C 0.3461(7) 0.5366(6) 0.8617(5) 0.078(2) Uani 0.828(3) 1 d . . P B 3
C54 C 0.2289(5) 0.5236(4) 0.8658(3) 0.0742(14) Uani 0.828(3) 1 d . . P B 3
C55 C 0.4890(7) 0.6552(9) 0.7707(8) 0.083(3) Uani 0.828(3) 1 d . . P B 3
H55A H 0.547896 0.607238 0.758171 0.099 Uiso 0.828(3) 1 calc R U P B 3
H55B H 0.484628 0.705447 0.720018 0.099 Uiso 0.828(3) 1 calc R U P B 3
C56 C 0.5293(4) 0.6914(5) 0.8349(4) 0.0878(18) Uani 0.828(3) 1 d . . P B 3
H56A H 0.526080 0.643000 0.887090 0.105 Uiso 0.828(3) 1 calc R U P B 3
H56B H 0.611589 0.705043 0.817917 0.105 Uiso 0.828(3) 1 calc R U P B 3
C57 C 0.4593(5) 0.7753(4) 0.8489(4) 0.0677(15) Uani 0.828(3) 1 d . . P B 3
C58 C 0.4287(10) 0.4779(7) 0.9165(7) 0.106(4) Uani 0.828(3) 1 d . . P B 3
H58A H 0.505656 0.501466 0.901017 0.159 Uiso 0.828(3) 1 calc R U P B 3
H58B H 0.400695 0.478219 0.973029 0.159 Uiso 0.828(3) 1 calc R U P B 3
H58C H 0.434324 0.415423 0.911567 0.159 Uiso 0.828(3) 1 calc R U P B 3
C59 C 0.1642(9) 0.4536(7) 0.9239(6) 0.095(2) Uani 0.828(3) 1 d . . P B 3
H59 H 0.208410 0.411730 0.962685 0.114 Uiso 0.828(3) 1 calc R U P B 3
C60 C 0.0507(10) 0.4381(8) 0.9318(7) 0.105(3) Uani 0.828(3) 1 d . . P B 3
C61 C -0.0151(13) 0.3675(9) 0.9902(8) 0.131(5) Uani 0.828(3) 1 d . . P B 3
C62 C -0.1278(10) 0.3797(9) 0.9670(9) 0.149(5) Uani 0.828(3) 1 d . . P B 3
C63 C -0.1352(9) 0.4573(9) 0.8998(8) 0.136(4) Uani 0.828(3) 1 d . . P B 3
C64 C 0.1070(16) 0.2922(11) 1.0901(11) 0.191(7) Uani 0.828(3) 1 d . . P B 3
H64A H 0.162667 0.335278 1.065720 0.229 Uiso 0.828(3) 1 calc R U P B 3
H64B H 0.121847 0.244275 1.137302 0.229 Uiso 0.828(3) 1 calc R U P B 3
C65 C 0.0191(14) 0.2982(14) 1.0618(13) 0.186(9) Uani 0.828(3) 1 d . . P B 3
H65 H -0.033936 0.253555 1.088239 0.223 Uiso 0.828(3) 1 calc R U P B 3
C66 C -0.2208(14) 0.3157(14) 1.0170(11) 0.232(11) Uani 0.828(3) 1 d . . P B 3
H66A H -0.293879 0.333411 0.992765 0.348 Uiso 0.828(3) 1 calc R U P B 3
H66B H -0.193922 0.252627 1.016774 0.348 Uiso 0.828(3) 1 calc R U P B 3
H66C H -0.233669 0.320358 1.073336 0.348 Uiso 0.828(3) 1 calc R U P B 3
O7A O -0.0825(16) 1.0647(13) 0.7981(12) 0.091(5) Uani 0.172(3) 1 d D U P B 4
O8A O 0.045(2) 0.909(2) 0.697(3) 0.106(9) Uani 0.172(3) 1 d D U P B 4
O9A O -0.134(3) 0.976(3) 0.703(3) 0.112(10) Uani 0.172(3) 1 d D U P B 4
H9A H -0.107213 1.007533 0.728222 0.168 Uiso 0.172(3) 1 calc R U P B 4
O10A O 0.270(2) 0.3425(16) 1.0103(15) 0.118(7) Uani 0.172(3) 1 d D U P B 4
O11A O 0.327(2) 0.5126(15) 0.8400(14) 0.075(6) Uani 0.172(3) 1 d D U P B 4
O12A O 0.437(3) 0.4422(18) 0.9392(19) 0.078(6) Uani 0.172(3) 1 d D U P B 4
H12A H 0.375469 0.417573 0.961729 0.116 Uiso 0.172(3) 1 calc R U P B 4
N6A N 0.2432(17) 0.8157(12) 0.7737(11) 0.065(4) Uani 0.172(3) 1 d D U P B 4
H6AA H 0.177076 0.845421 0.758888 0.078 Uiso 0.172(3) 1 calc R U P B 4
N7A N 0.1188(19) 0.6020(15) 0.7816(14) 0.079(4) Uani 0.172(3) 1 d D U P B 4
H7AD H 0.178179 0.573795 0.807455 0.095 Uiso 0.172(3) 1 calc R U P B 4
C34A C -0.113(2) 1.185(2) 0.906(2) 0.107(9) Uani 0.172(3) 1 d D U P B 4
H34C H -0.133091 1.164812 0.862318 0.128 Uiso 0.172(3) 1 calc R U P B 4
H34D H -0.162386 1.229899 0.925295 0.128 Uiso 0.172(3) 1 calc R U P B 4
C35A C -0.0183(19) 1.1500(15) 0.9378(14) 0.069(5) Uani 0.172(3) 1 d D U P B 4
H35A H 0.009052 1.165379 0.981044 0.083 Uiso 0.172(3) 1 calc R U P B 4
N5A N 0.0849(19) 0.9736(15) 0.8201(15) 0.069(5) Uani 0.172(3) 1 d DG U P B 4
H5A H 0.080423 0.940300 0.786770 0.083 Uiso 0.172(3) 1 calc R U P B 4
C38A C 0.1774(17) 0.9667(16) 0.8670(17) 0.065(5) Uani 0.172(3) 1 d DG U P B 4
C37A C 0.1506(19) 1.0324(16) 0.9123(14) 0.070(5) Uani 0.172(3) 1 d DG U P B 4
C36A C 0.0415(19) 1.0799(13) 0.8933(13) 0.072(5) Uani 0.172(3) 1 d DG U P B 4
C39A C 0.0009(16) 1.0435(13) 0.8364(12) 0.071(4) Uani 0.172(3) 1 d DG U P B 4
C40A C 0.223(4) 1.042(4) 0.964(3) 0.082(9) Uani 0.172(3) 1 d D U P B 4
H40D H 0.188733 1.090642 0.989257 0.123 Uiso 0.172(3) 1 calc R U P B 4
H40E H 0.232271 0.984548 1.006642 0.123 Uiso 0.172(3) 1 calc R U P B 4
H40F H 0.298639 1.057611 0.933541 0.123 Uiso 0.172(3) 1 calc R U P B 4
C41A C 0.277(2) 0.9109(17) 0.8616(16) 0.062(5) Uani 0.172(3) 1 d D U P B 4
H41A H 0.338330 0.924571 0.885885 0.075 Uiso 0.172(3) 1 calc R U P B 4
C42A C 0.308(2) 0.8373(16) 0.8270(14) 0.069(4) Uani 0.172(3) 1 d D U P B 4
C43A C 0.403(4) 0.780(2) 0.827(3) 0.070(5) Uani 0.172(3) 1 d D U P B 4
C44A C 0.3970(19) 0.7159(15) 0.7833(14) 0.068(4) Uani 0.172(3) 1 d D U P B 4
C45A C 0.2962(18) 0.7426(15) 0.7477(14) 0.068(4) Uani 0.172(3) 1 d D U P B 4
C46A C 0.504(3) 0.775(3) 0.880(2) 0.083(8) Uani 0.172(3) 1 d D U P B 4
H46D H 0.564945 0.728437 0.870301 0.125 Uiso 0.172(3) 1 calc R U P B 4
H46E H 0.536263 0.834599 0.864823 0.125 Uiso 0.172(3) 1 calc R U P B 4
H46F H 0.472607 0.759934 0.937994 0.125 Uiso 0.172(3) 1 calc R U P B 4
C47A C 0.472(5) 0.644(3) 0.770(4) 0.073(6) Uani 0.172(3) 1 d D U P B 4
H47C H 0.541624 0.671382 0.735806 0.088 Uiso 0.172(3) 1 calc R U P B 4
H47D H 0.434479 0.617550 0.735217 0.088 Uiso 0.172(3) 1 calc R U P B 4
C48A C 0.518(2) 0.5626(18) 0.8379(17) 0.087(6) Uani 0.172(3) 1 d D U P B 4
H48C H 0.580283 0.524327 0.814170 0.104 Uiso 0.172(3) 1 calc R U P B 4
H48D H 0.549508 0.584641 0.878457 0.104 Uiso 0.172(3) 1 calc R U P B 4
C49A C 0.414(3) 0.508(2) 0.8777(19) 0.074(6) Uani 0.172(3) 1 d D U P B 4
C50A C 0.245(5) 0.710(4) 0.695(4) 0.068(5) Uani 0.172(3) 1 d D U P B 4
H50C H 0.299490 0.660933 0.680738 0.082 Uiso 0.172(3) 1 calc R U P B 4
H50D H 0.240513 0.760532 0.644281 0.082 Uiso 0.172(3) 1 calc R U P B 4
C51A C 0.1241(18) 0.6741(15) 0.7204(14) 0.073(4) Uani 0.172(3) 1 d D U P B 4
C52A C 0.023(2) 0.7016(16) 0.6916(15) 0.083(5) Uani 0.172(3) 1 d D U P B 4
C53A C -0.048(3) 0.640(2) 0.744(2) 0.081(6) Uani 0.172(3) 1 d D U P B 4
C54A C 0.004(2) 0.5751(16) 0.8010(16) 0.081(5) Uani 0.172(3) 1 d D U P B 4
C55A C -0.003(4) 0.787(3) 0.630(3) 0.101(7) Uani 0.172(3) 1 d D U P B 4
H55C H -0.010341 0.770181 0.579679 0.121 Uiso 0.172(3) 1 calc R U P B 4
H55D H 0.068083 0.820773 0.617709 0.121 Uiso 0.172(3) 1 calc R U P B 4
C56A C -0.103(3) 0.854(2) 0.641(2) 0.113(7) Uani 0.172(3) 1 d D U P B 4
H56C H -0.171196 0.823561 0.674217 0.136 Uiso 0.172(3) 1 calc R U P B 4
H56D H -0.126443 0.892059 0.587855 0.136 Uiso 0.172(3) 1 calc R U P B 4
C57A C -0.054(3) 0.914(3) 0.687(3) 0.110(8) Uani 0.172(3) 1 d D U P B 4
C58A C -0.169(3) 0.637(3) 0.735(2) 0.080(8) Uani 0.172(3) 1 d D U P B 4
H58D H -0.192534 0.689512 0.690862 0.120 Uiso 0.172(3) 1 calc R U P B 4
H58E H -0.176959 0.580476 0.720655 0.120 Uiso 0.172(3) 1 calc R U P B 4
H58F H -0.218114 0.638068 0.785750 0.120 Uiso 0.172(3) 1 calc R U P B 4
C59A C -0.031(5) 0.506(4) 0.866(4) 0.081(8) Uani 0.172(3) 1 d D U P B 4
H59A H -0.112695 0.503938 0.872140 0.097 Uiso 0.172(3) 1 calc R U P B 4
N8A N 0.136(3) 0.437(2) 0.926(2) 0.092(8) Uani 0.172(3) 1 d DG U P B 4
H8AA H 0.186976 0.473033 0.894584 0.110 Uiso 0.172(3) 1 calc R U P B 4
C60A C 0.015(3) 0.445(3) 0.919(3) 0.088(7) Uani 0.172(3) 1 d DG U P B 4
C61A C -0.037(2) 0.374(3) 0.983(3) 0.095(7) Uani 0.172(3) 1 d DG U P B 4
C62A C 0.052(3) 0.3229(17) 1.0287(15) 0.087(5) Uani 0.172(3) 1 d DG U P B 4
C63A C 0.159(2) 0.3619(17) 0.9940(15) 0.098(6) Uani 0.172(3) 1 d DG U P B 4
C64A C -0.159(2) 0.338(3) 1.011(2) 0.114(8) Uani 0.172(3) 1 d D U P B 4
H64C H -0.161869 0.308918 1.068320 0.137 Uiso 0.172(3) 1 calc R U P B 4
C65A C -0.259(3) 0.330(5) 0.990(4) 0.121(12) Uani 0.172(3) 1 d D U P B 4
H65A H -0.273109 0.355351 0.934761 0.145 Uiso 0.172(3) 1 calc R U P B 4
H65B H -0.317369 0.300277 1.029371 0.145 Uiso 0.172(3) 1 calc R U P B 4
C66A C 0.056(5) 0.234(3) 1.119(2) 0.145(16) Uani 0.172(3) 1 d D U P B 4
H66D H -0.021212 0.211992 1.137345 0.218 Uiso 0.172(3) 1 calc R U P B 4
H66E H 0.111638 0.183369 1.108471 0.218 Uiso 0.172(3) 1 calc R U P B 4
H66F H 0.081459 0.255736 1.161244 0.218 Uiso 0.172(3) 1 calc R U P B 4

loop_
_atom_site_aniso_label
_atom_site_aniso_U_11
_atom_site_aniso_U_22
_atom_site_aniso_U_33
_atom_site_aniso_U_23
_atom_site_aniso_U_13
_atom_site_aniso_U_12
O1 0.062(2) 0.078(2) 0.085(2) -0.0355(19) -0.0061(18) 0.0017(17)
O2 0.062(2) 0.077(2) 0.061(2) -0.0216(18) -0.012(2) 0.0004(19)
O3 0.076(3) 0.134(4) 0.123(5) -0.080(4) -0.042(3) 0.034(3)
O4 0.076(2) 0.066(2) 0.083(2) -0.0040(18) -0.0173(19) 0.0038(18)
O5 0.0428(19) 0.063(2) 0.074(2) -0.0191(18) -0.0114(16) -0.0027(16)
O6 0.066(2) 0.074(3) 0.072(3) -0.019(2) -0.023(2) 0.001(2)
N1 0.059(3) 0.063(3) 0.056(3) -0.024(2) -0.005(2) -0.001(2)
N2 0.0447(19) 0.056(2) 0.0449(19) -0.0135(16) -0.0055(15) -0.0050(16)
N3 0.0403(19) 0.060(2) 0.051(2) -0.0165(18) -0.0108(16) -0.0063(16)
N4 0.048(2) 0.057(3) 0.063(3) -0.011(2) -0.001(2) -0.005(2)
C1 0.139(8) 0.146(8) 0.186(10) -0.103(7) -0.032(7) 0.030(7)
C2 0.087(4) 0.084(4) 0.097(5) -0.046(4) -0.005(4) 0.001(3)
C3 0.072(4) 0.056(4) 0.067(3) -0.024(3) -0.002(3) 0.002(3)
C4 0.075(3) 0.065(3) 0.055(3) -0.018(3) -0.013(3) -0.010(3)
C5 0.060(3) 0.059(3) 0.050(3) -0.017(2) -0.010(2) -0.004(3)
C6 0.058(3) 0.063(3) 0.064(3) -0.023(2) -0.004(2) -0.003(2)
C7 0.116(5) 0.085(4) 0.080(4) -0.038(4) -0.034(4) 0.010(4)
C8 0.060(3) 0.057(3) 0.057(3) -0.021(2) -0.011(2) -0.004(2)
C9 0.048(3) 0.056(3) 0.048(2) -0.015(2) -0.004(2) -0.006(2)
C10 0.049(4) 0.062(4) 0.060(4) -0.015(3) -0.008(3) -0.004(3)
C11 0.042(2) 0.058(3) 0.055(2) -0.021(2) -0.0019(18) -0.003(2)
C12 0.043(2) 0.054(2) 0.046(2) -0.0163(19) 0.0048(17) -0.0080(18)
C13 0.060(3) 0.079(4) 0.088(5) -0.035(3) -0.018(3) -0.010(3)
C14 0.035(2) 0.073(4) 0.078(4) -0.038(3) 0.002(2) -0.001(2)
C15 0.043(2) 0.069(3) 0.089(4) -0.032(3) -0.018(2) 0.007(2)
C16 0.050(3) 0.063(4) 0.066(4) -0.025(3) -0.010(3) 0.006(3)
C17 0.050(3) 0.061(3) 0.041(3) -0.019(2) -0.004(2) -0.003(2)
C18 0.046(2) 0.061(3) 0.047(2) -0.024(2) -0.0093(18) -0.0004(19)
C19 0.058(3) 0.067(3) 0.045(2) -0.020(2) -0.017(2) 0.004(2)
C20 0.046(3) 0.072(3) 0.061(3) -0.025(3) -0.017(3) -0.003(3)
C21 0.045(2) 0.072(3) 0.053(3) -0.024(2) -0.013(2) -0.006(2)
C22 0.081(5) 0.076(3) 0.054(3) -0.019(3) -0.033(3) 0.005(3)
C23 0.081(4) 0.081(4) 0.076(3) -0.026(3) -0.042(3) 0.015(3)
C24 0.073(4) 0.076(4) 0.063(3) -0.026(3) -0.023(3) 0.014(3)
C25 0.055(4) 0.100(5) 0.085(4) -0.020(4) -0.031(3) -0.019(3)
C26 0.039(2) 0.072(3) 0.069(4) -0.024(3) -0.007(2) -0.015(2)
C27 0.055(3) 0.056(3) 0.056(3) -0.024(2) -0.004(3) -0.011(2)
C28 0.057(3) 0.066(3) 0.067(3) -0.032(3) 0.006(3) -0.025(3)
C29 0.086(4) 0.054(3) 0.056(4) -0.020(3) -0.008(3) -0.010(3)
C30 0.067(3) 0.052(3) 0.061(3) -0.019(2) -0.009(2) -0.001(2)
C31 0.061(3) 0.098(4) 0.079(4) -0.018(3) -0.002(3) -0.020(3)
C32 0.108(7) 0.153(9) 0.201(11) 0.010(8) -0.011(7) -0.020(6)
C33 0.103(5) 0.078(4) 0.066(4) -0.022(3) 0.011(3) -0.020(4)
O1A 0.161(13) 0.105(13) 0.142(16) -0.063(12) -0.036(11) 0.026(10)
O2A 0.095(13) 0.089(13) 0.108(14) -0.059(11) -0.019(11) -0.009(11)
O3A 0.130(18) 0.163(18) 0.154(16) -0.108(15) -0.061(14) 0.026(14)
O4A 0.163(15) 0.24(2) 0.137(17) -0.081(14) 0.045(12) -0.092(16)
O5A 0.084(13) 0.20(2) 0.17(2) -0.118(16) -0.017(14) 0.015(13)
O6A 0.088(13) 0.20(2) 0.23(2) -0.148(16) -0.037(15) -0.001(13)
N2A 0.117(11) 0.105(10) 0.070(9) -0.039(8) -0.008(8) 0.003(8)
N3A 0.096(9) 0.115(11) 0.087(10) -0.042(7) -0.001(8) -0.040(8)
C1A 0.151(17) 0.14(2) 0.13(2) -0.027(18) -0.029(15) -0.019(15)
C2A 0.118(14) 0.051(9) 0.056(9) -0.011(7) 0.015(9) 0.002(10)
N1A 0.133(13) 0.064(11) 0.061(10) -0.017(8) 0.009(9) 0.001(9)
C5A 0.131(13) 0.059(10) 0.059(10) -0.015(7) 0.013(8) -0.002(9)
C4A 0.133(13) 0.057(10) 0.058(10) -0.014(8) 0.018(9) -0.004(8)
C3A 0.137(12) 0.058(9) 0.056(10) -0.012(7) 0.016(8) -0.007(8)
C6A 0.140(12) 0.074(10) 0.068(10) -0.026(8) 0.003(8) 0.005(8)
C7A 0.128(14) 0.044(12) 0.099(19) -0.008(12) 0.024(12) -0.011(10)
C8A 0.135(14) 0.089(11) 0.073(11) -0.026(9) 0.003(10) 0.000(10)
C9A 0.120(12) 0.109(10) 0.082(10) -0.041(8) -0.008(9) 0.007(8)
C10A 0.119(12) 0.135(13) 0.101(13) -0.059(10) -0.017(10) 0.018(9)
C11A 0.111(10) 0.143(12) 0.104(11) -0.066(9) -0.020(8) 0.013(8)
C12A 0.101(10) 0.118(10) 0.080(10) -0.049(7) -0.003(8) 0.001(7)
C13A 0.139(17) 0.17(3) 0.11(3) -0.08(2) -0.032(17) 0.045(17)
C14A 0.110(13) 0.187(17) 0.145(16) -0.107(12) -0.028(11) 0.019(12)
C15A 0.108(13) 0.212(19) 0.180(18) -0.116(14) -0.044(13) 0.016(12)
C16A 0.085(12) 0.196(19) 0.19(2) -0.119(14) -0.034(14) 0.008(11)
C17A 0.101(12) 0.109(10) 0.085(12) -0.040(7) 0.018(9) -0.004(9)
C18A 0.085(8) 0.095(9) 0.088(10) -0.045(7) 0.009(7) -0.021(6)
C19A 0.083(8) 0.085(9) 0.096(10) -0.050(7) 0.010(7) -0.018(6)
C20A 0.094(9) 0.084(11) 0.096(12) -0.050(8) 0.001(8) -0.025(8)
C21A 0.099(9) 0.110(11) 0.091(10) -0.039(7) 0.000(8) -0.041(8)
C22A 0.086(10) 0.085(13) 0.110(13) -0.052(9) 0.006(9) -0.020(9)
C23A 0.087(12) 0.098(11) 0.124(13) -0.055(10) -0.012(10) -0.010(9)
C24A 0.092(15) 0.101(12) 0.109(13) -0.061(10) -0.019(11) -0.008(10)
C25A 0.092(14) 0.081(19) 0.10(2) -0.049(11) 0.004(13) -0.020(12)
C26A 0.151(12) 0.119(13) 0.102(13) -0.052(9) 0.040(11) -0.063(11)
N4A 0.149(13) 0.151(17) 0.095(14) -0.084(10) 0.057(10) -0.079(13)
C27A 0.155(13) 0.131(14) 0.090(12) -0.084(9) 0.059(11) -0.073(11)
C28A 0.173(14) 0.139(15) 0.094(13) -0.086(10) 0.071(11) -0.082(12)
C29A 0.171(14) 0.157(16) 0.105(13) -0.094(10) 0.077(11) -0.088(12)
C30A 0.156(13) 0.175(17) 0.113(14) -0.087(11) 0.062(10) -0.092(13)
C31A 0.22(2) 0.148(19) 0.120(17) -0.063(13) 0.057(14) -0.079(16)
C32A 0.21(2) 0.126(17) 0.081(15) -0.077(11) 0.074(15) -0.092(16)
C33A 0.19(2) 0.17(3) 0.16(3) -0.066(19) 0.05(2) -0.10(2)
O7 0.107(3) 0.077(2) 0.071(2) -0.0308(19) -0.028(2) -0.004(2)
O8 0.061(3) 0.091(3) 0.068(3) -0.034(2) -0.0129(19) -0.005(2)
O9 0.089(3) 0.105(4) 0.086(3) -0.048(3) -0.037(2) 0.003(2)
O10 0.096(4) 0.234(8) 0.221(7) -0.169(7) 0.049(4) -0.084(5)
O11 0.050(2) 0.162(5) 0.140(4) -0.107(4) -0.017(2) 0.007(3)
O12 0.039(2) 0.245(8) 0.248(8) -0.174(7) -0.004(3) -0.016(3)
N5 0.076(4) 0.078(4) 0.055(3) -0.029(3) -0.005(3) -0.008(3)
N6 0.048(2) 0.088(3) 0.065(2) -0.033(2) -0.0110(18) 0.005(2)
N7 0.057(3) 0.095(3) 0.075(3) -0.048(3) -0.009(2) -0.005(2)
N8 0.101(5) 0.142(10) 0.132(8) -0.093(6) 0.026(5) -0.055(6)
C34 0.175(8) 0.086(5) 0.098(5) -0.035(4) -0.028(5) -0.015(5)
C35 0.109(5) 0.069(3) 0.082(4) -0.032(3) -0.008(3) -0.020(3)
C36 0.104(6) 0.055(4) 0.057(5) -0.011(3) 0.002(4) -0.013(4)
C37 0.088(4) 0.056(3) 0.061(3) -0.014(3) 0.010(3) -0.012(3)
C38 0.064(3) 0.060(3) 0.064(3) -0.015(3) 0.000(3) -0.005(3)
C39 0.087(4) 0.067(3) 0.050(3) -0.015(2) -0.010(2) -0.015(3)
C40 0.100(5) 0.077(4) 0.078(4) -0.026(3) 0.015(3) -0.017(3)
C41 0.064(4) 0.078(4) 0.074(4) -0.026(3) -0.003(3) 0.004(3)
C42 0.060(3) 0.093(4) 0.070(3) -0.037(3) -0.013(3) 0.010(3)
C43 0.065(5) 0.137(7) 0.110(6) -0.068(5) -0.042(5) 0.035(5)
C44 0.067(3) 0.127(5) 0.092(4) -0.063(4) -0.036(3) 0.027(3)
C45 0.052(3) 0.102(4) 0.066(3) -0.040(3) -0.019(2) 0.007(2)
C46 0.108(7) 0.160(12) 0.193(10) -0.110(9) -0.087(7) 0.074(7)
C47 0.094(5) 0.182(8) 0.117(6) -0.099(6) -0.075(5) 0.045(5)
C48 0.086(5) 0.199(10) 0.209(10) -0.143(9) -0.085(6) 0.045(6)
C49 0.052(4) 0.180(9) 0.175(9) -0.137(8) -0.002(5) -0.018(5)
C50 0.051(3) 0.110(7) 0.060(4) -0.039(4) -0.011(3) 0.010(3)
C51 0.044(2) 0.095(4) 0.065(3) -0.049(3) -0.010(2) 0.002(2)
C52 0.045(3) 0.108(4) 0.074(3) -0.056(3) -0.015(2) 0.010(3)
C53 0.076(5) 0.102(5) 0.076(4) -0.056(4) -0.032(3) 0.017(4)
C54 0.077(4) 0.089(4) 0.070(3) -0.047(3) -0.010(3) 0.001(3)
C55 0.039(3) 0.128(7) 0.103(5) -0.068(5) -0.011(3) 0.003(4)
C56 0.048(3) 0.124(5) 0.117(5) -0.074(4) -0.024(3) 0.010(3)
C57 0.056(3) 0.093(4) 0.067(4) -0.037(3) -0.015(3) -0.008(3)
C58 0.122(7) 0.094(9) 0.115(10) -0.043(6) -0.061(7) 0.038(6)
C59 0.128(7) 0.093(5) 0.080(5) -0.057(4) -0.004(4) -0.005(5)
C60 0.117(7) 0.113(7) 0.111(7) -0.081(5) 0.026(5) -0.037(6)
C61 0.198(12) 0.105(7) 0.108(7) -0.079(6) 0.058(9) -0.060(8)
C62 0.140(8) 0.175(11) 0.185(11) -0.151(10) 0.072(8) -0.085(8)
C63 0.119(7) 0.170(9) 0.167(9) -0.133(8) 0.064(7) -0.085(7)
C64 0.239(18) 0.124(9) 0.199(15) -0.052(9) 0.056(14) -0.058(12)
C65 0.183(14) 0.179(16) 0.23(2) -0.148(16) 0.102(15) -0.063(13)
C66 0.229(16) 0.28(2) 0.25(2) -0.198(19) 0.140(13) -0.175(17)
O7A 0.089(10) 0.086(11) 0.103(12) -0.037(10) -0.011(8) -0.005(8)
O8A 0.088(14) 0.087(15) 0.15(2) -0.052(15) -0.050(15) 0.044(11)
O9A 0.071(13) 0.100(16) 0.19(3) -0.063(15) -0.057(14) 0.026(11)
O10A 0.126(11) 0.103(15) 0.112(15) -0.013(12) -0.009(11) -0.001(11)
O11A 0.079(11) 0.076(13) 0.076(13) -0.024(10) -0.031(10) 0.004(9)
O12A 0.082(13) 0.075(15) 0.083(12) -0.030(9) -0.034(9) 0.015(10)
N6A 0.075(8) 0.066(8) 0.059(8) -0.027(6) 0.006(6) -0.013(6)
N7A 0.076(8) 0.087(10) 0.086(10) -0.043(7) -0.004(7) -0.013(7)
C34A 0.106(13) 0.095(17) 0.12(2) -0.034(15) -0.021(13) -0.001(11)
C35A 0.081(11) 0.067(11) 0.060(11) -0.020(8) 0.013(9) -0.029(8)
N5A 0.073(10) 0.062(10) 0.077(12) -0.028(8) 0.004(8) -0.016(7)
C38A 0.073(9) 0.060(9) 0.063(11) -0.020(8) 0.011(7) -0.027(7)
C37A 0.091(10) 0.059(10) 0.061(11) -0.018(8) 0.009(8) -0.025(8)
C36A 0.090(10) 0.061(9) 0.061(10) -0.017(8) 0.013(8) -0.025(7)
C39A 0.078(9) 0.063(9) 0.074(10) -0.027(7) 0.009(7) -0.013(7)
C40A 0.108(17) 0.072(19) 0.072(16) -0.026(14) -0.003(13) -0.023(14)
C41A 0.068(9) 0.064(9) 0.059(10) -0.022(7) 0.008(8) -0.029(6)
C42A 0.078(9) 0.070(8) 0.062(9) -0.025(7) 0.006(7) -0.019(7)
C43A 0.076(9) 0.072(9) 0.067(11) -0.028(8) 0.003(7) -0.019(7)
C44A 0.069(8) 0.069(8) 0.072(9) -0.028(7) -0.002(7) -0.014(6)
C45A 0.069(8) 0.068(8) 0.074(9) -0.032(7) -0.001(6) -0.008(6)
C46A 0.092(14) 0.082(19) 0.089(19) -0.042(14) -0.015(13) -0.012(12)
C47A 0.073(12) 0.076(9) 0.085(13) -0.039(8) -0.024(9) -0.004(8)
C48A 0.081(10) 0.088(10) 0.098(13) -0.031(9) -0.030(9) 0.003(7)
C49A 0.077(11) 0.070(11) 0.083(13) -0.031(9) -0.033(9) 0.012(9)
C50A 0.067(9) 0.066(11) 0.082(11) -0.040(8) -0.005(8) 0.002(8)
C51A 0.071(7) 0.077(9) 0.086(10) -0.048(6) -0.007(7) -0.006(6)
C52A 0.076(8) 0.080(9) 0.109(11) -0.048(7) -0.020(7) -0.013(7)
C53A 0.081(8) 0.080(10) 0.104(12) -0.058(8) -0.012(9) -0.016(8)
C54A 0.076(8) 0.082(9) 0.101(10) -0.054(6) 0.000(8) -0.011(7)
C55A 0.091(14) 0.091(11) 0.128(15) -0.038(8) -0.026(11) 0.002(9)
C56A 0.103(14) 0.106(12) 0.143(17) -0.051(11) -0.041(12) 0.018(10)
C57A 0.092(14) 0.103(14) 0.147(19) -0.053(12) -0.053(13) 0.036(10)
C58A 0.077(11) 0.095(19) 0.074(16) -0.030(13) 0.008(12) -0.031(12)
C59A 0.078(11) 0.074(11) 0.105(13) -0.056(9) 0.005(10) -0.009(9)
N8A 0.102(11) 0.094(14) 0.089(13) -0.053(9) 0.000(10) 0.009(10)
C60A 0.099(11) 0.084(12) 0.094(12) -0.062(8) 0.008(9) 0.008(10)
C61A 0.116(11) 0.100(13) 0.081(13) -0.059(9) 0.010(10) 0.000(10)
C62A 0.125(11) 0.089(11) 0.069(10) -0.071(7) 0.007(9) 0.004(9)
C63A 0.123(10) 0.095(12) 0.086(12) -0.052(8) -0.003(9) 0.005(9)
C64A 0.122(12) 0.131(18) 0.096(17) -0.059(13) 0.022(12) -0.012(12)
C65A 0.120(14) 0.17(3) 0.083(19) -0.07(2) 0.030(14) -0.018(16)
C66A 0.14(3) 0.13(3) 0.13(2) -0.015(15) 0.031(17) 0.03(2)

loop_
_atom_type_symbol
_atom_type_description
_atom_type_scat_dispersion_real
_atom_type_scat_dispersion_imag
_atom_type_scat_source
C C 0.0033 0.0016 'International Tables Vol C Tables 4.2.6.8 and 6.1.1.4'
H H 0.0000 0.0000 'International Tables Vol C Tables 4.2.6.8 and 6.1.1.4'
N N 0.0061 0.0033 'International Tables Vol C Tables 4.2.6.8 and 6.1.1.4'
O O 0.0106 0.0060 'International Tables Vol C Tables 4.2.6.8 and 6.1.1.4'

loop_
_exptl_crystal_face_index_h
_exptl_crystal_face_index_k
_exptl_crystal_face_index_l
_exptl_crystal_face_perp_dist
-4.00 1.00 -1.00 0.0730
-3.00 -2.00 -3.00 0.0870
-3.00 -4.00 -3.00 0.0980
-3.00 3.00 -1.00 0.0690
-3.00 3.00 5.00 0.0760
-2.00 -5.00 -2.00 0.1080
-2.00 -3.00 -5.00 0.0810
-2.00 0.00 -3.00 0.0690
-1.00 -4.00 -3.00 0.0870
-1.00 0.00 -5.00 0.0760
-1.00 1.00 3.00 0.0900
-1.00 4.00 5.00 0.0750
-1.00 -5.00 0.00 0.1110
-1.00 0.00 0.00 0.0770
0.00 -2.00 -5.00 0.0610
0.00 1.00 -2.00 0.0840
0.00 1.00 4.00 0.0780
1.00 3.00 0.00 0.0920
1.00 4.00 2.00 0.0940
1.00 1.00 -5.00 0.0690
1.00 3.00 5.00 0.0720
1.00 0.00 5.00 0.0970
1.00 -4.00 4.00 0.1230
1.00 -5.00 -2.00 0.0910
2.00 1.00 0.00 0.0930
2.00 2.00 5.00 0.0660
3.00 -5.00 1.00 0.0840
4.00 5.00 0.00 0.0970
4.00 -1.00 5.00 0.0740
4.00 1.00 4.00 0.0720
4.00 -2.00 1.00 0.0690
4.00 -2.00 -3.00 0.0750
4.00 -5.00 -3.00 0.0750
5.00 0.00 1.00 0.0720

loop_
_geom_angle_atom_site_label_1
_geom_angle_atom_site_label_2
_geom_angle_atom_site_label_3
_geom_angle
_geom_angle_site_symmetry_1
_geom_angle_site_symmetry_3
_geom_angle_publ_flag
C24 O3 H3 109.5 . . ?
C16 O6 H6 109.5 . . ?
C5 N1 H1 124.1 . . ?
C6 N1 H1 124.1 . . ?
C6 N1 C5 111.7(5) . . ?
C9 N2 H2 124.9 . . ?
C12 N2 H2 124.9 . . ?
C12 N2 C9 110.2(4) . . ?
C18 N3 H3A 124.7 . . ?
C18 N3 C21 110.7(4) . . ?
C21 N3 H3A 124.7 . . ?
C27 N4 H4 125.3 . . ?
C30 N4 H4 125.3 . . ?
C30 N4 C27 109.4(4) . . ?
H1A C1 H1B 120.0 . . ?
C2 C1 H1A 120.0 . . ?
C2 C1 H1B 120.0 . . ?
C1 C2 H2A 116.5 . . ?
C1 C2 C3 127.0(8) . . ?
C3 C2 H2A 116.5 . . ?
C4 C3 C2 129.0(6) . . ?
C4 C3 C6 108.9(5) . . ?
C6 C3 C2 122.1(6) . . ?
C3 C4 C5 108.7(5) . . ?
C3 C4 C7 128.0(5) . . ?
C5 C4 C7 123.4(5) . . ?
N1 C5 C4 104.9(5) . . ?
C8 C5 N1 126.5(5) . . ?
C8 C5 C4 128.4(5) . . ?
O1 C6 N1 123.6(4) . . ?
O1 C6 C3 130.6(5) . . ?
N1 C6 C3 105.8(5) . . ?
C4 C7 H7A 109.5 . . ?
C4 C7 H7B 109.5 . . ?
C4 C7 H7C 109.5 . . ?
H7A C7 H7B 109.5 . . ?
H7A C7 H7C 109.5 . . ?
H7B C7 H7C 109.5 . . ?
C5 C8 H8 114.8 . . ?
C5 C8 C9 130.4(5) . . ?
C9 C8 H8 114.8 . . ?
N2 C9 C8 126.5(5) . . ?
N2 C9 C10 106.0(5) . . ?
C8 C9 C10 127.5(5) . . ?
C9 C10 C13 124.8(6) . . ?
C11 C10 C9 107.4(5) . . ?
C11 C10 C13 127.8(6) . . ?
C10 C11 C14 125.0(5) . . ?
C12 C11 C10 108.1(4) . . ?
C12 C11 C14 126.8(4) . . ?
N2 C12 C11 108.3(4) . . ?
N2 C12 C17 119.5(4) . . ?
C11 C12 C17 132.1(4) . . ?
C10 C13 H13A 109.5 . . ?
C10 C13 H13B 109.5 . . ?
C10 C13 H13C 109.5 . . ?
H13A C13 H13B 109.5 . . ?
H13A C13 H13C 109.5 . . ?
H13B C13 H13C 109.5 . . ?
C11 C14 H14A 108.5 . . ?
C11 C14 H14B 108.5 . . ?
H14A C14 H14B 107.5 . . ?
C15 C14 C11 115.2(5) . . ?
C15 C14 H14A 108.5 . . ?
C15 C14 H14B 108.5 . . ?
C14 C15 H15A 108.9 . . ?
C14 C15 H15B 108.9 . . ?
H15A C15 H15B 107.7 . . ?
C16 C15 C14 113.3(4) . . ?
C16 C15 H15A 108.9 . . ?
C16 C15 H15B 108.9 . . ?
O5 C16 O6 121.1(6) . . ?
O5 C16 C15 125.0(5) . . ?
O6 C16 C15 113.9(5) . . ?
C12 C17 H17A 108.8 . . ?
C12 C17 H17B 108.8 . . ?
H17A C17 H17B 107.7 . . ?
C18 C17 C12 113.7(6) . . ?
C18 C17 H17A 108.8 . . ?
C18 C17 H17B 108.8 . . ?
N3 C18 C17 119.1(4) . . ?
N3 C18 C19 108.1(4) . . ?
C19 C18 C17 132.7(5) . . ?
C18 C19 C20 106.9(4) . . ?
C18 C19 C22 127.7(5) . . ?
C20 C19 C22 125.4(5) . . ?
C19 C20 C25 126.2(5) . . ?
C21 C20 C19 108.4(5) . . ?
C21 C20 C25 125.3(5) . . ?
N3 C21 C20 105.8(4) . . ?
N3 C21 C26 127.1(4) . . ?
C20 C21 C26 127.1(4) . . ?
C19 C22 H22A 108.6 . . ?
C19 C22 H22B 108.6 . . ?
H22A C22 H22B 107.6 . . ?
C23 C22 C19 114.6(6) . . ?
C23 C22 H22A 108.6 . . ?
C23 C22 H22B 108.6 . . ?
C22 C23 H23A 108.6 . . ?
C22 C23 H23B 108.6 . . ?
H23A C23 H23B 107.5 . . ?
C24 C23 C22 114.8(5) . . ?
C24 C23 H23A 108.6 . . ?
C24 C23 H23B 108.6 . . ?
O2 C24 O3 122.9(5) . . ?
O2 C24 C23 124.4(5) . . ?
O3 C24 C23 112.7(5) . . ?
C20 C25 H25A 109.5 . . ?
C20 C25 H25B 109.5 . . ?
C20 C25 H25C 109.5 . . ?
H25A C25 H25B 109.5 . . ?
H25A C25 H25C 109.5 . . ?
H25B C25 H25C 109.5 . . ?
C21 C26 H26 114.5 . . ?
C27 C26 C21 131.0(5) . . ?
C27 C26 H26 114.5 . . ?
N4 C27 C28 106.4(4) . . ?
C26 C27 N4 123.5(5) . . ?
C26 C27 C28 130.1(5) . . ?
C27 C28 C31 126.3(5) . . ?
C29 C28 C27 110.4(5) . . ?
C29 C28 C31 123.2(5) . . ?
C28 C29 C30 106.0(5) . . ?
C28 C29 C33 130.8(6) . . ?
C33 C29 C30 123.2(5) . . ?
O4 C30 N4 122.8(5) . . ?
O4 C30 C29 129.3(5) . . ?
N4 C30 C29 107.9(4) . . ?
C28 C31 H31 112.5 . . ?
C32 C31 C28 135.1(8) . . ?
C32 C31 H31 112.5 . . ?
C31 C32 H32A 120.0 . . ?
C31 C32 H32B 120.0 . . ?
H32A C32 H32B 120.0 . . ?
C29 C33 H33A 109.5 . . ?
C29 C33 H33B 109.5 . . ?
C29 C33 H33C 109.5 . . ?
H33A C33 H33B 109.5 . . ?
H33A C33 H33C 109.5 . . ?
H33B C33 H33C 109.5 . . ?
C24A O3A H3AA 109.5 . . ?
C16A O6A H6A 109.5 . . ?
C9A N2A H2AA 123.6 . . ?
C12A N2A H2AA 123.6 . . ?
C12A N2A C9A 112.9(19) . . ?
C18A N3A H3AB 125.0 . . ?
C18A N3A C21A 110(2) . . ?
C21A N3A H3AB 125.0 . . ?
H1AA C1A H1AB 120.0 . . ?
C2A C1A H1AA 120.0 . . ?
C2A C1A H1AB 120.0 . . ?
C1A C2A H2AB 125.1 . . ?
C1A C2A C3A 110(2) . . ?
C3A C2A H2AB 125.1 . . ?
C5A N1A H1AC 126.0 . . ?
C6A N1A H1AC 126.0 . . ?
C6A N1A C5A 108.0 . . ?
N1A C5A C4A 108.0 . . ?
C8A C5A N1A 123.8(18) . . ?
C8A C5A C4A 128.2(18) . . ?
C5A C4A C3A 108.0 . . ?
C7A C4A C5A 120(2) . . ?
C7A C4A C3A 132(2) . . ?
C4A C3A C2A 121.9(16) . . ?
C6A C3A C2A 129.6(15) . . ?
C6A C3A C4A 108.0 . . ?
O1A C6A N1A 119.2(16) . . ?
O1A C6A C3A 132.8(16) . . ?
N1A C6A C3A 108.0 . . ?
C4A C7A H7AA 109.5 . . ?
C4A C7A H7AB 109.5 . . ?
C4A C7A H7AC 109.5 . . ?
H7AA C7A H7AB 109.5 . . ?
H7AA C7A H7AC 109.5 . . ?
H7AB C7A H7AC 109.5 . . ?
C5A C8A H8A 113.7 . . ?
C5A C8A C9A 133(3) . . ?
C9A C8A H8A 113.7 . . ?
N2A C9A C8A 126(2) . . ?
C10A C9A N2A 103(2) . . ?
C10A C9A C8A 131(3) . . ?
C9A C10A C11A 112(3) . . ?
C9A C10A C13A 123(3) . . ?
C11A C10A C13A 125(3) . . ?
C12A C11A C10A 106(2) . . ?
C14A C11A C10A 133(3) . . ?
C14A C11A C12A 120(3) . . ?
N2A C12A C11A 105.4(18) . . ?
N2A C12A C17A 119(3) . . ?
C11A C12A C17A 135(3) . . ?
C10A C13A H13D 109.5 . . ?
C10A C13A H13E 109.5 . . ?
C10A C13A H13F 109.5 . . ?
H13D C13A H13E 109.5 . . ?
H13D C13A H13F 109.5 . . ?
H13E C13A H13F 109.5 . . ?
C11A C14A H14C 106.2 . . ?
C11A C14A H14D 106.2 . . ?
C11A C14A C15A 125(5) . . ?
H14C C14A H14D 106.4 . . ?
C15A C14A H14C 106.2 . . ?
C15A C14A H14D 106.2 . . ?
C14A C15A H15C 110.4 . . ?
C14A C15A H15D 110.4 . . ?
H15C C15A H15D 108.6 . . ?
C16A C15A C14A 107(3) . . ?
C16A C15A H15C 110.4 . . ?
C16A C15A H15D 110.4 . . ?
O5A C16A C15A 122(3) . . ?
O6A C16A O5A 120(4) . . ?
O6A C16A C15A 114(3) . . ?
C12A C17A H17C 106.4 . . ?
C12A C17A H17D 106.4 . . ?
C12A C17A C18A 124(4) . . ?
H17C C17A H17D 106.4 . . ?
C18A C17A H17C 106.4 . . ?
C18A C17A H17D 106.4 . . ?
N3A C18A C17A 115(3) . . ?
N3A C18A C19A 112(2) . . ?
C19A C18A C17A 133(3) . . ?
C18A C19A C20A 103(2) . . ?
C18A C19A C22A 126(3) . . ?
C20A C19A C22A 130(3) . . ?
C19A C20A C25A 126(3) . . ?
C21A C20A C19A 114(3) . . ?
C21A C20A C25A 119(3) . . ?
C20A C21A N3A 101(2) . . ?
C20A C21A C26A 132(3) . . ?
C26A C21A N3A 127(3) . . ?
C19A C22A H22C 107.4 . . ?
C19A C22A H22D 107.4 . . ?
C19A C22A C23A 120(3) . . ?
H22C C22A H22D 106.9 . . ?
C23A C22A H22C 107.4 . . ?
C23A C22A H22D 107.4 . . ?
C22A C23A H23C 111.0 . . ?
C22A C23A H23D 111.1 . . ?
C22A C23A C24A 104(2) . . ?
H23C C23A H23D 109.0 . . ?
C24A C23A H23C 111.0 . . ?
C24A C23A H23D 111.1 . . ?
O2A C24A O3A 127(3) . . ?
O2A C24A C23A 124(3) . . ?
O3A C24A C23A 109(3) . . ?
C20A C25A H25D 109.5 . . ?
C20A C25A H25E 109.5 . . ?
C20A C25A H25F 109.5 . . ?
H25D C25A H25E 109.5 . . ?
H25D C25A H25F 109.5 . . ?
H25E C25A H25F 109.5 . . ?
C21A C26A H26A 112.1 . . ?
C27A C26A C21A 136(5) . . ?
C27A C26A H26A 112.1 . . ?
C27A N4A H4A 126.0 . . ?
C27A N4A C30A 108.0 . . ?
C30A N4A H4A 126.0 . . ?
C26A C27A N4A 121(3) . . ?
C26A C27A C28A 131(3) . . ?
N4A C27A C28A 108.0 . . ?
C27A C28A C31A 131(3) . . ?
C29A C28A C27A 108.0 . . ?
C29A C28A C31A 121(3) . . ?
C28A C29A C30A 108.0 . . ?
C28A C29A C33A 134(2) . . ?
C30A C29A C33A 118(2) . . ?
O4A C30A N4A 111(2) . . ?
O4A C30A C29A 141(2) . . ?
N4A C30A C29A 108.0 . . ?
C28A C31A H31A 102.1 . . ?
C32A C31A C28A 156(4) . . ?
C32A C31A H31A 102.1 . . ?
C31A C32A H32C 120.0 . . ?
C31A C32A H32D 120.0 . . ?
H32C C32A H32D 120.0 . . ?
C29A C33A H33D 109.5 . . ?
C29A C33A H33E 109.5 . . ?
C29A C33A H33F 109.5 . . ?
H33D C33A H33E 109.5 . . ?
H33D C33A H33F 109.5 . . ?
H33E C33A H33F 109.5 . . ?
C57 O9 H9 109.5 . . ?
C49 O12 H12 109.5 . . ?
C38 N5 H5 124.2 . . ?
C39 N5 H5 124.2 . . ?
C39 N5 C38 111.7(5) . . ?
C42 N6 H6B 124.5 . . ?
C45 N6 H6B 124.5 . . ?
C45 N6 C42 111.1(4) . . ?
C51 N7 H7 124.2 . . ?
C51 N7 C54 111.6(5) . . ?
C54 N7 H7 124.2 . . ?
C60 N8 H8B 123.1 . . ?
C63 N8 H8B 123.1 . . ?
C63 N8 C60 113.9(11) . . ?
H34A C34 H34B 120.0 . . ?
C35 C34 H34A 120.0 . . ?
C35 C34 H34B 120.0 . . ?
C34 C35 H35 116.3 . . ?
C34 C35 C36 127.4(7) . . ?
C36 C35 H35 116.3 . . ?
C37 C36 C35 127.8(7) . . ?
C37 C36 C39 108.2(6) . . ?
C39 C36 C35 124.0(7) . . ?
C36 C37 C38 108.8(6) . . ?
C36 C37 C40 128.6(6) . . ?
C38 C37 C40 122.7(6) . . ?
N5 C38 C37 104.5(5) . . ?
C41 C38 N5 127.2(5) . . ?
C41 C38 C37 128.1(6) . . ?
O7 C39 N5 122.8(5) . . ?
O7 C39 C36 130.4(5) . . ?
N5 C39 C36 106.9(5) . . ?
C37 C40 H40A 109.5 . . ?
C37 C40 H40B 109.5 . . ?
C37 C40 H40C 109.5 . . ?
H40A C40 H40B 109.5 . . ?
H40A C40 H40C 109.5 . . ?
H40B C40 H40C 109.5 . . ?
C38 C41 H41 115.1 . . ?
C38 C41 C42 129.7(6) . . ?
C42 C41 H41 115.1 . . ?
N6 C42 C41 127.0(5) . . ?
N6 C42 C43 105.7(5) . . ?
C43 C42 C41 127.3(6) . . ?
C42 C43 C44 107.8(6) . . ?
C42 C43 C46 125.5(8) . . ?
C44 C43 C46 126.6(8) . . ?
C43 C44 C47 125.8(6) . . ?
C45 C44 C43 108.0(5) . . ?
C45 C44 C47 126.2(6) . . ?
N6 C45 C44 107.4(4) . . ?
N6 C45 C50 120.2(5) . . ?
C44 C45 C50 132.2(6) . . ?
C43 C46 H46A 109.5 . . ?
C43 C46 H46B 109.5 . . ?
C43 C46 H46C 109.5 . . ?
H46A C46 H46B 109.5 . . ?
H46A C46 H46C 109.5 . . ?
H46B C46 H46C 109.5 . . ?
C44 C47 H47A 108.3 . . ?
C44 C47 H47B 108.3 . . ?
H47A C47 H47B 107.4 . . ?
C48 C47 C44 116.0(8) . . ?
C48 C47 H47A 108.3 . . ?
C48 C47 H47B 108.3 . . ?
C47 C48 H48A 108.8 . . ?
C47 C48 H48B 108.8 . . ?
C47 C48 C49 113.8(7) . . ?
H48A C48 H48B 107.7 . . ?
C49 C48 H48A 108.8 . . ?
C49 C48 H48B 108.8 . . ?
O11 C49 O12 118.6(12) . . ?
O11 C49 C48 124.5(8) . . ?
O12 C49 C48 116.9(9) . . ?
C45 C50 H50A 108.7 . . ?
C45 C50 H50B 108.7 . . ?
C45 C50 C51 114.4(7) . . ?
H50A C50 H50B 107.6 . . ?
C51 C50 H50A 108.7 . . ?
C51 C50 H50B 108.7 . . ?
N7 C51 C50 119.4(5) . . ?
N7 C51 C52 107.9(5) . . ?
C52 C51 C50 132.5(6) . . ?
C51 C52 C53 106.8(5) . . ?
C51 C52 C55 127.8(7) . . ?
C53 C52 C55 125.4(7) . . ?
C52 C53 C58 126.9(8) . . ?
C54 C53 C52 107.8(6) . . ?
C54 C53 C58 125.3(8) . . ?
N7 C54 C53 105.8(6) . . ?
N7 C54 C59 126.7(6) . . ?
C53 C54 C59 127.5(7) . . ?
C52 C55 H55A 108.8 . . ?
C52 C55 H55B 108.8 . . ?
H55A C55 H55B 107.7 . . ?
C56 C55 C52 113.9(8) . . ?
C56 C55 H55A 108.8 . . ?
C56 C55 H55B 108.8 . . ?
C55 C56 H56A 108.7 . . ?
C55 C56 H56B 108.7 . . ?
H56A C56 H56B 107.6 . . ?
C57 C56 C55 114.3(6) . . ?
C57 C56 H56A 108.7 . . ?
C57 C56 H56B 108.7 . . ?
O8 C57 O9 122.1(5) . . ?
O8 C57 C56 124.5(6) . . ?
O9 C57 C56 113.4(5) . . ?
C53 C58 H58A 109.5 . . ?
C53 C58 H58B 109.5 . . ?
C53 C58 H58C 109.5 . . ?
H58A C58 H58B 109.5 . . ?
H58A C58 H58C 109.5 . . ?
H58B C58 H58C 109.5 . . ?
C54 C59 H59 114.8 . . ?
C60 C59 C54 130.3(9) . . ?
C60 C59 H59 114.8 . . ?
N8 C60 C61 103.8(11) . . ?
C59 C60 N8 125.5(9) . . ?
C59 C60 C61 130.6(12) . . ?
C62 C61 C60 106.6(12) . . ?
C62 C61 C65 123.2(14) . . ?
C65 C61 C60 130.2(14) . . ?
C61 C62 C63 108.9(11) . . ?
C61 C62 C66 119.9(16) . . ?
C63 C62 C66 131.1(14) . . ?
O10 C63 N8 126.2(13) . . ?
O10 C63 C62 127.0(9) . . ?
N8 C63 C62 106.7(12) . . ?
H64A C64 H64B 120.0 . . ?
C65 C64 H64A 120.0 . . ?
C65 C64 H64B 120.0 . . ?
C61 C65 H65 117.0 . . ?
C64 C65 C61 126(2) . . ?
C64 C65 H65 117.0 . . ?
C62 C66 H66A 109.5 . . ?
C62 C66 H66B 109.5 . . ?
C62 C66 H66C 109.5 . . ?
H66A C66 H66B 109.5 . . ?
H66A C66 H66C 109.5 . . ?
H66B C66 H66C 109.5 . . ?
C57A O9A H9A 109.5 . . ?
C49A O12A H12A 109.5 . . ?
C42A N6A H6AA 124.3 . . ?
C45A N6A H6AA 124.3 . . ?
C45A N6A C42A 111.4(18) . . ?
C51A N7A H7AD 124.8 . . ?
C51A N7A C54A 110(2) . . ?
C54A N7A H7AD 124.8 . . ?
H34C C34A H34D 120.0 . . ?
C35A C34A H34C 120.0 . . ?
C35A C34A H34D 120.0 . . ?
C34A C35A H35A 126.2 . . ?
C34A C35A C36A 108(2) . . ?
C36A C35A H35A 126.2 . . ?
C38A N5A H5A 126.0 . . ?
C39A N5A H5A 126.0 . . ?
C39A N5A C38A 108.0 . . ?
C37A C38A N5A 108.0 . . ?
C41A C38A N5A 123.7(18) . . ?
C41A C38A C37A 128.0(18) . . ?
C38A C37A C36A 108.0 . . ?
C40A C37A C38A 122(2) . . ?
C40A C37A C36A 130(2) . . ?
C37A C36A C35A 121.4(15) . . ?
C37A C36A C39A 108.0 . . ?
C39A C36A C35A 130.3(15) . . ?
O7A C39A N5A 118.7(15) . . ?
O7A C39A C36A 133.1(15) . . ?
N5A C39A C36A 108.0 . . ?
C37A C40A H40D 109.5 . . ?
C37A C40A H40E 109.5 . . ?
C37A C40A H40F 109.5 . . ?
H40D C40A H40E 109.5 . . ?
H40D C40A H40F 109.5 . . ?
H40E C40A H40F 109.5 . . ?
C38A C41A H41A 113.7 . . ?
C38A C41A C42A 133(2) . . ?
C42A C41A H41A 113.7 . . ?
N6A C42A C41A 125(2) . . ?
C43A C42A N6A 104(2) . . ?
C43A C42A C41A 131(3) . . ?
C42A C43A C44A 112(3) . . ?
C42A C43A C46A 124(3) . . ?
C44A C43A C46A 123(3) . . ?
C45A C44A C43A 105(2) . . ?
C47A C44A C43A 132(3) . . ?
C47A C44A C45A 122(3) . . ?
N6A C45A C44A 107.0(17) . . ?
N6A C45A C50A 120(3) . . ?
C44A C45A C50A 133(3) . . ?
C43A C46A H46D 109.5 . . ?
C43A C46A H46E 109.5 . . ?
C43A C46A H46F 109.5 . . ?
H46D C46A H46E 109.5 . . ?
H46D C46A H46F 109.5 . . ?
H46E C46A H46F 109.5 . . ?
C44A C47A H47C 106.1 . . ?
C44A C47A H47D 106.1 . . ?
C44A C47A C48A 125(4) . . ?
H47C C47A H47D 106.3 . . ?
C48A C47A H47C 106.1 . . ?
C48A C47A H47D 106.1 . . ?
C47A C48A H48C 110.6 . . ?
C47A C48A H48D 110.6 . . ?
H48C C48A H48D 108.7 . . ?
C49A C48A C47A 106(3) . . ?
C49A C48A H48C 110.6 . . ?
C49A C48A H48D 110.6 . . ?
O11A C49A C48A 122(3) . . ?
O12A C49A O11A 122(3) . . ?
O12A C49A C48A 113(3) . . ?
C45A C50A H50C 107.1 . . ?
C45A C50A H50D 107.1 . . ?
C45A C50A C51A 121(4) . . ?
H50C C50A H50D 106.8 . . ?
C51A C50A H50C 107.1 . . ?
C51A C50A H50D 107.1 . . ?
N7A C51A C50A 115(3) . . ?
N7A C51A C52A 113(2) . . ?
C52A C51A C50A 133(3) . . ?
C51A C52A C53A 102(2) . . ?
C51A C52A C55A 126(3) . . ?
C53A C52A C55A 132(3) . . ?
C52A C53A C58A 123(3) . . ?
C54A C53A C52A 115(3) . . ?
C54A C53A C58A 121(3) . . ?
C53A C54A N7A 100(2) . . ?
C53A C54A C59A 136(3) . . ?
C59A C54A N7A 124(3) . . ?
C52A C55A H55C 106.4 . . ?
C52A C55A H55D 106.4 . . ?
C52A C55A C56A 124(4) . . ?
H55C C55A H55D 106.5 . . ?
C56A C55A H55C 106.4 . . ?
C56A C55A H55D 106.4 . . ?
C55A C56A H56C 111.2 . . ?
C55A C56A H56D 111.2 . . ?
C55A C56A C57A 103(3) . . ?
H56C C56A H56D 109.2 . . ?
C57A C56A H56C 111.2 . . ?
C57A C56A H56D 111.2 . . ?
O8A C57A O9A 126(3) . . ?
O8A C57A C56A 124(3) . . ?
O9A C57A C56A 110(3) . . ?
C53A C58A H58D 109.5 . . ?
C53A C58A H58E 109.5 . . ?
C53A C58A H58F 109.5 . . ?
H58D C58A H58E 109.5 . . ?
H58D C58A H58F 109.5 . . ?
H58E C58A H58F 109.5 . . ?
C54A C59A H59A 111.1 . . ?
C60A C59A C54A 138(5) . . ?
C60A C59A H59A 111.1 . . ?
C60A N8A H8AA 126.0 . . ?
C63A N8A H8AA 126.0 . . ?
C63A N8A C60A 108.0 . . ?
C59A C60A N8A 122(3) . . ?
C59A C60A C61A 130(3) . . ?
C61A C60A N8A 108.0 . . ?
C60A C61A C64A 138(2) . . ?
C62A C61A C60A 108.0 . . ?
C62A C61A C64A 114(2) . . ?
C61A C62A C66A 135(2) . . ?
C63A C62A C61A 108.0 . . ?
C63A C62A C66A 116(2) . . ?
O10A C63A N8A 117(2) . . ?
O10A C63A C62A 135(2) . . ?
N8A C63A C62A 108.0 . . ?
C61A C64A H64C 107.1 . . ?
C65A C64A C61A 146(4) . . ?
C65A C64A H64C 107.1 . . ?
C64A C65A H65A 120.0 . . ?
C64A C65A H65B 120.0 . . ?
H65A C65A H65B 120.0 . . ?
C62A C66A H66D 109.5 . . ?
C62A C66A H66E 109.5 . . ?
C62A C66A H66F 109.5 . . ?
H66D C66A H66E 109.5 . . ?
H66D C66A H66F 109.5 . . ?
H66E C66A H66F 109.5 . . ?

loop_
_geom_bond_atom_site_label_1
_geom_bond_atom_site_label_2
_geom_bond_distance
_geom_bond_site_symmetry_2
_geom_bond_publ_flag
O1 C6 1.246(6) . ?
O2 C24 1.213(7) . ?
O3 H3 0.8400 . ?
O3 C24 1.329(8) . ?
O4 C30 1.243(6) . ?
O5 C16 1.221(7) . ?
O6 H6 0.8400 . ?
O6 C16 1.335(7) . ?
N1 H1 0.8800 . ?
N1 C5 1.400(7) . ?
N1 C6 1.360(6) . ?
N2 H2 0.8800 . ?
N2 C9 1.387(5) . ?
N2 C12 1.361(5) . ?
N3 H3A 0.8800 . ?
N3 C18 1.360(6) . ?
N3 C21 1.384(5) . ?
N4 H4 0.8800 . ?
N4 C27 1.407(6) . ?
N4 C30 1.360(6) . ?
C1 H1A 0.9500 . ?
C1 H1B 0.9500 . ?
C1 C2 1.153(10) . ?
C2 H2A 0.9500 . ?
C2 C3 1.473(8) . ?
C3 C4 1.347(8) . ?
C3 C6 1.456(7) . ?
C4 C5 1.455(8) . ?
C4 C7 1.503(7) . ?
C5 C8 1.351(7) . ?
C7 H7A 0.9800 . ?
C7 H7B 0.9800 . ?
C7 H7C 0.9800 . ?
C8 H8 0.9500 . ?
C8 C9 1.404(7) . ?
C9 C10 1.421(8) . ?
C10 C11 1.402(8) . ?
C10 C13 1.499(9) . ?
C11 C12 1.379(6) . ?
C11 C14 1.521(7) . ?
C12 C17 1.519(9) . ?
C13 H13A 0.9800 . ?
C13 H13B 0.9800 . ?
C13 H13C 0.9800 . ?
C14 H14A 0.9900 . ?
C14 H14B 0.9900 . ?
C14 C15 1.507(10) . ?
C15 H15A 0.9900 . ?
C15 H15B 0.9900 . ?
C15 C16 1.479(8) . ?
C17 H17A 0.9900 . ?
C17 H17B 0.9900 . ?
C17 C18 1.514(10) . ?
C18 C19 1.380(6) . ?
C19 C20 1.414(9) . ?
C19 C22 1.525(9) . ?
C20 C21 1.395(8) . ?
C20 C25 1.505(10) . ?
C21 C26 1.422(7) . ?
C22 H22A 0.9900 . ?
C22 H22B 0.9900 . ?
C22 C23 1.521(11) . ?
C23 H23A 0.9900 . ?
C23 H23B 0.9900 . ?
C23 C24 1.492(7) . ?
C25 H25A 0.9800 . ?
C25 H25B 0.9800 . ?
C25 H25C 0.9800 . ?
C26 H26 0.9500 . ?
C26 C27 1.350(7) . ?
C27 C28 1.434(7) . ?
C28 C29 1.349(8) . ?
C28 C31 1.483(8) . ?
C29 C30 1.485(8) . ?
C29 C33 1.482(9) . ?
C31 H31 0.9500 . ?
C31 C32 1.192(10) . ?
C32 H32A 0.9500 . ?
C32 H32B 0.9500 . ?
C33 H33A 0.9800 . ?
C33 H33B 0.9800 . ?
C33 H33C 0.9800 . ?
O1A C6A 1.22(2) . ?
O2A C24A 1.18(3) . ?
O3A H3AA 0.8400 . ?
O3A C24A 1.31(3) . ?
O4A C30A 1.35(3) . ?
O5A C16A 1.27(3) . ?
O6A H6A 0.8400 . ?
O6A C16A 1.28(4) . ?
N2A H2AA 0.8800 . ?
N2A C9A 1.40(2) . ?
N2A C12A 1.37(2) . ?
N3A H3AB 0.8800 . ?
N3A C18A 1.29(2) . ?
N3A C21A 1.41(3) . ?
C1A H1AA 0.9500 . ?
C1A H1AB 0.9500 . ?
C1A C2A 1.297(4) . ?
C2A H2AB 0.9500 . ?
C2A C3A 1.53(2) . ?
N1A H1AC 0.8800 . ?
N1A C5A 1.4200 . ?
N1A C6A 1.4200 . ?
C5A C4A 1.4200 . ?
C5A C8A 1.37(3) . ?
C4A C3A 1.4200 . ?
C4A C7A 1.36(3) . ?
C3A C6A 1.4200 . ?
C7A H7AA 0.9800 . ?
C7A H7AB 0.9800 . ?
C7A H7AC 0.9800 . ?
C8A H8A 0.9500 . ?
C8A C9A 1.40(3) . ?
C9A C10A 1.33(4) . ?
C10A C11A 1.42(4) . ?
C10A C13A 1.57(5) . ?
C11A C12A 1.37(3) . ?
C11A C14A 1.37(5) . ?
C12A C17A 1.38(5) . ?
C13A H13D 0.9800 . ?
C13A H13E 0.9800 . ?
C13A H13F 0.9800 . ?
C14A H14C 0.9900 . ?
C14A H14D 0.9900 . ?
C14A C15A 1.56(5) . ?
C15A H15C 0.9900 . ?
C15A H15D 0.9900 . ?
C15A C16A 1.52(4) . ?
C17A H17C 0.9900 . ?
C17A H17D 0.9900 . ?
C17A C18A 1.54(5) . ?
C18A C19A 1.32(3) . ?
C19A C20A 1.37(4) . ?
C19A C22A 1.47(4) . ?
C20A C21A 1.34(4) . ?
C20A C25A 1.45(5) . ?
C21A C26A 1.35(4) . ?
C22A H22C 0.9900 . ?
C22A H22D 0.9900 . ?
C22A C23A 1.49(4) . ?
C23A H23C 0.9900 . ?
C23A H23D 0.9900 . ?
C23A C24A 1.58(4) . ?
C25A H25D 0.9800 . ?
C25A H25E 0.9800 . ?
C25A H25F 0.9800 . ?
C26A H26A 0.9500 . ?
C26A C27A 1.24(4) . ?
N4A H4A 0.8800 . ?
N4A C27A 1.4200 . ?
N4A C30A 1.4200 . ?
C27A C28A 1.4200 . ?
C28A C29A 1.4200 . ?
C28A C31A 1.553(4) . ?
C29A C30A 1.4200 . ?
C29A C33A 1.76(3) . ?
C31A H31A 0.9500 . ?
C31A C32A 1.305(4) . ?
C32A H32C 0.9500 . ?
C32A H32D 0.9500 . ?
C33A H33D 0.9800 . ?
C33A H33E 0.9800 . ?
C33A H33F 0.9800 . ?
O7 C39 1.256(6) . ?
O8 C57 1.221(7) . ?
O9 H9 0.8400 . ?
O9 C57 1.327(7) . ?
O10 C63 1.248(14) . ?
O11 C49 1.247(11) . ?
O12 H12 0.8400 . ?
O12 C49 1.331(10) . ?
N5 H5 0.8800 . ?
N5 C38 1.401(7) . ?
N5 C39 1.345(6) . ?
N6 H6B 0.8800 . ?
N6 C42 1.382(6) . ?
N6 C45 1.356(6) . ?
N7 H7 0.8800 . ?
N7 C51 1.348(7) . ?
N7 C54 1.375(7) . ?
N8 H8B 0.8800 . ?
N8 C60 1.395(14) . ?
N8 C63 1.326(13) . ?
C34 H34A 0.9500 . ?
C34 H34B 0.9500 . ?
C34 C35 1.272(9) . ?
C35 H35 0.9500 . ?
C35 C36 1.462(9) . ?
C36 C37 1.345(10) . ?
C36 C39 1.459(10) . ?
C37 C38 1.468(8) . ?
C37 C40 1.537(9) . ?
C38 C41 1.339(8) . ?
C40 H40A 0.9800 . ?
C40 H40B 0.9800 . ?
C40 H40C 0.9800 . ?
C41 H41 0.9500 . ?
C41 C42 1.419(8) . ?
C42 C43 1.401(10) . ?
C43 C44 1.402(10) . ?
C43 C46 1.506(14) . ?
C44 C45 1.377(7) . ?
C44 C47 1.547(9) . ?
C45 C50 1.493(12) . ?
C46 H46A 0.9800 . ?
C46 H46B 0.9800 . ?
C46 H46C 0.9800 . ?
C47 H47A 0.9900 . ?
C47 H47B 0.9900 . ?
C47 C48 1.427(16) . ?
C48 H48A 0.9900 . ?
C48 H48B 0.9900 . ?
C48 C49 1.494(13) . ?
C50 H50A 0.9900 . ?
C50 H50B 0.9900 . ?
C50 C51 1.521(12) . ?
C51 C52 1.379(6) . ?
C52 C53 1.427(10) . ?
C52 C55 1.528(11) . ?
C53 C54 1.394(10) . ?
C53 C58 1.486(12) . ?
C54 C59 1.445(10) . ?
C55 H55A 0.9900 . ?
C55 H55B 0.9900 . ?
C55 C56 1.524(13) . ?
C56 H56A 0.9900 . ?
C56 H56B 0.9900 . ?
C56 C57 1.495(8) . ?
C58 H58A 0.9800 . ?
C58 H58B 0.9800 . ?
C58 H58C 0.9800 . ?
C59 H59 0.9500 . ?
C59 C60 1.354(11) . ?
C60 C61 1.459(11) . ?
C61 C62 1.406(16) . ?
C61 C65 1.45(2) . ?
C62 C63 1.409(16) . ?
C62 C66 1.545(17) . ?
C64 H64A 0.9500 . ?
C64 H64B 0.9500 . ?
C64 C65 1.18(2) . ?
C65 H65 0.9500 . ?
C66 H66A 0.9800 . ?
C66 H66B 0.9800 . ?
C66 H66C 0.9800 . ?
O7A C39A 1.217(19) . ?
O8A C57A 1.18(4) . ?
O9A H9A 0.8400 . ?
O9A C57A 1.31(3) . ?
O10A C63A 1.34(3) . ?
O11A C49A 1.27(3) . ?
O12A H12A 0.8400 . ?
O12A C49A 1.28(4) . ?
N6A H6AA 0.8800 . ?
N6A C42A 1.40(2) . ?
N6A C45A 1.37(2) . ?
N7A H7AD 0.8800 . ?
N7A C51A 1.29(2) . ?
N7A C54A 1.41(3) . ?
C34A H34C 0.9500 . ?
C34A H34D 0.9500 . ?
C34A C35A 1.297(4) . ?
C35A H35A 0.9500 . ?
C35A C36A 1.53(2) . ?
N5A H5A 0.8800 . ?
N5A C38A 1.4200 . ?
N5A C39A 1.4200 . ?
C38A C37A 1.4200 . ?
C38A C41A 1.36(3) . ?
C37A C36A 1.4200 . ?
C37A C40A 1.36(3) . ?
C36A C39A 1.4200 . ?
C40A H40D 0.9800 . ?
C40A H40E 0.9800 . ?
C40A H40F 0.9800 . ?
C41A H41A 0.9500 . ?
C41A C42A 1.40(3) . ?
C42A C43A 1.33(4) . ?
C43A C44A 1.42(4) . ?
C43A C46A 1.57(5) . ?
C44A C45A 1.37(3) . ?
C44A C47A 1.36(5) . ?
C45A C50A 1.38(5) . ?
C46A H46D 0.9800 . ?
C46A H46E 0.9800 . ?
C46A H46F 0.9800 . ?
C47A H47C 0.9900 . ?
C47A H47D 0.9900 . ?
C47A C48A 1.56(5) . ?
C48A H48C 0.9900 . ?
C48A H48D 0.9900 . ?
C48A C49A 1.52(4) . ?
C50A H50C 0.9900 . ?
C50A H50D 0.9900 . ?
C50A C51A 1.54(5) . ?
C51A C52A 1.32(3) . ?
C52A C53A 1.37(4) . ?
C52A C55A 1.47(4) . ?
C53A C54A 1.34(4) . ?
C53A C58A 1.45(5) . ?
C54A C59A 1.35(4) . ?
C55A H55C 0.9900 . ?
C55A H55D 0.9900 . ?
C55A C56A 1.49(4) . ?
C56A H56C 0.9900 . ?
C56A H56D 0.9900 . ?
C56A C57A 1.58(4) . ?
C58A H58D 0.9800 . ?
C58A H58E 0.9800 . ?
C58A H58F 0.9800 . ?
C59A H59A 0.9500 . ?
C59A C60A 1.25(4) . ?
N8A H8AA 0.8800 . ?
N8A C60A 1.4200 . ?
N8A C63A 1.4200 . ?
C60A C61A 1.4200 . ?
C61A C62A 1.4200 . ?
C61A C64A 1.552(4) . ?
C62A C63A 1.4200 . ?
C62A C66A 1.76(3) . ?
C64A H64C 0.9500 . ?
C64A C65A 1.303(4) . ?
C65A H65A 0.9500 . ?
C65A H65B 0.9500 . ?
C66A H66D 0.9800 . ?
C66A H66E 0.9800 . ?
C66A H66F 0.9800 . ?

loop_
_geom_hbond_atom_site_label_D
_geom_hbond_atom_site_label_H
_geom_hbond_atom_site_label_A
_geom_hbond_distance_DH
_geom_hbond_distance_HA
_geom_hbond_distance_DA
_geom_hbond_angle_DHA
_geom_hbond_site_symmetry_A
_geom_hbond_publ_flag
O3 H3 O1 0.84 1.80 2.621(6) 165.8 . yes
O6 H6 O4 0.84 1.78 2.604(6) 167.4 . yes
N1 H1 O2 0.88 1.95 2.800(6) 162.2 . yes
N2 H2 O2 0.88 2.00 2.851(5) 161.4 . yes
N3 H3A O5 0.88 2.00 2.852(5) 161.9 . yes
N4 H4 O5 0.88 1.93 2.776(6) 160.0 . yes
O3A H3AA O1A 0.84 1.83 2.67(3) 172.8 . yes
O6A H6A O4A 0.84 1.76 2.60(5) 172.9 . yes
N2A H2AA O2A 0.88 2.01 2.86(3) 162.0 . yes
N3A H3AB O5A 0.88 1.98 2.84(4) 164.0 . yes
N1A H1AC O2A 0.88 1.90 2.75(3) 161.6 . yes
N4A H4A O5A 0.88 1.94 2.78(4) 160.2 . yes
O9 H9 O7 0.84 1.86 2.642(6) 154.5 . yes
O12 H12 O10 0.84 1.78 2.583(13) 158.5 . yes
N5 H5 O8 0.88 1.95 2.800(7) 162.8 . yes
N6 H6B O8 0.88 1.99 2.839(6) 161.2 . yes
N7 H7 O11 0.88 2.03 2.876(7) 160.6 . yes
N8 H8B O11 0.88 2.00 2.823(12) 155.0 . yes
O9A H9A O7A 0.84 1.75 2.57(4) 165.1 . yes
O12A H12A O10A 0.84 1.75 2.57(4) 166.4 . yes
N6A H6AA O8A 0.88 2.00 2.86(3) 165.1 . yes
N7A H7AD O11A 0.88 1.95 2.81(3) 167.1 . yes
N5A H5A O8A 0.88 1.86 2.71(4) 159.8 . yes
N8A H8AA O11A 0.88 1.84 2.68(4) 160.5 . yes

loop_
_geom_torsion_atom_site_label_1
_geom_torsion_atom_site_label_2
_geom_torsion_atom_site_label_3
_geom_torsion_atom_site_label_4
_geom_torsion
_geom_torsion_site_symmetry_1
_geom_torsion_site_symmetry_2
_geom_torsion_site_symmetry_3
_geom_torsion_site_symmetry_4
_geom_torsion_publ_flag
N1 C5 C8 C9 0.5(10) . . . . ?
N2 C9 C10 C11 0.9(6) . . . . ?
N2 C9 C10 C13 -178.0(5) . . . . ?
N2 C12 C17 C18 62.8(7) . . . . ?
N3 C18 C19 C20 0.2(5) . . . . ?
N3 C18 C19 C22 178.4(5) . . . . ?
N3 C21 C26 C27 3.9(11) . . . . ?
N4 C27 C28 C29 0.4(6) . . . . ?
N4 C27 C28 C31 -177.1(6) . . . . ?
C1 C2 C3 C4 -177.8(9) . . . . ?
C1 C2 C3 C6 2.5(13) . . . . ?
C2 C3 C4 C5 -178.7(6) . . . . ?
C2 C3 C4 C7 0.3(10) . . . . ?
C2 C3 C6 O1 -0.8(10) . . . . ?
C2 C3 C6 N1 178.1(5) . . . . ?
C3 C4 C5 N1 -0.1(6) . . . . ?
C3 C4 C5 C8 174.6(6) . . . . ?
C4 C3 C6 O1 179.4(5) . . . . ?
C4 C3 C6 N1 -1.7(6) . . . . ?
C4 C5 C8 C9 -173.1(6) . . . . ?
C5 N1 C6 O1 -179.3(5) . . . . ?
C5 N1 C6 C3 1.6(6) . . . . ?
C5 C8 C9 N2 1.5(9) . . . . ?
C5 C8 C9 C10 -179.9(6) . . . . ?
C6 N1 C5 C4 -1.0(6) . . . . ?
C6 N1 C5 C8 -175.8(5) . . . . ?
C6 C3 C4 C5 1.1(7) . . . . ?
C6 C3 C4 C7 -180.0(6) . . . . ?
C7 C4 C5 N1 -179.1(5) . . . . ?
C7 C4 C5 C8 -4.4(10) . . . . ?
C8 C9 C10 C11 -177.9(5) . . . . ?
C8 C9 C10 C13 3.1(9) . . . . ?
C9 N2 C12 C11 -1.3(5) . . . . ?
C9 N2 C12 C17 176.1(5) . . . . ?
C9 C10 C11 C12 -1.7(6) . . . . ?
C9 C10 C11 C14 -177.5(5) . . . . ?
C10 C11 C12 N2 1.8(5) . . . . ?
C10 C11 C12 C17 -175.1(6) . . . . ?
C10 C11 C14 C15 -65.0(8) . . . . ?
C11 C12 C17 C18 -120.6(6) . . . . ?
C11 C14 C15 C16 -70.9(6) . . . . ?
C12 N2 C9 C8 179.1(5) . . . . ?
C12 N2 C9 C10 0.2(5) . . . . ?
C12 C11 C14 C15 119.9(6) . . . . ?
C12 C17 C18 N3 62.1(6) . . . . ?
C12 C17 C18 C19 -121.6(6) . . . . ?
C13 C10 C11 C12 177.2(6) . . . . ?
C13 C10 C11 C14 1.4(10) . . . . ?
C14 C11 C12 N2 177.6(5) . . . . ?
C14 C11 C12 C17 0.7(9) . . . . ?
C14 C15 C16 O5 -6.9(8) . . . . ?
C14 C15 C16 O6 173.9(5) . . . . ?
C17 C18 C19 C20 -176.4(6) . . . . ?
C17 C18 C19 C22 1.8(9) . . . . ?
C18 N3 C21 C20 -0.7(5) . . . . ?
C18 N3 C21 C26 177.8(5) . . . . ?
C18 C19 C20 C21 -0.6(6) . . . . ?
C18 C19 C20 C25 -177.2(7) . . . . ?
C18 C19 C22 C23 116.7(6) . . . . ?
C19 C20 C21 N3 0.8(6) . . . . ?
C19 C20 C21 C26 -177.7(5) . . . . ?
C19 C22 C23 C24 -67.8(8) . . . . ?
C20 C19 C22 C23 -65.5(8) . . . . ?
C20 C21 C26 C27 -177.9(6) . . . . ?
C21 N3 C18 C17 177.5(4) . . . . ?
C21 N3 C18 C19 0.3(5) . . . . ?
C21 C26 C27 N4 2.2(10) . . . . ?
C21 C26 C27 C28 -176.9(7) . . . . ?
C22 C19 C20 C21 -178.9(6) . . . . ?
C22 C19 C20 C25 4.6(10) . . . . ?
C22 C23 C24 O2 -10.0(9) . . . . ?
C22 C23 C24 O3 169.6(6) . . . . ?
C25 C20 C21 N3 177.4(7) . . . . ?
C25 C20 C21 C26 -1.1(11) . . . . ?
C26 C27 C28 C29 179.6(6) . . . . ?
C26 C27 C28 C31 2.1(10) . . . . ?
C27 N4 C30 O4 -180.0(5) . . . . ?
C27 N4 C30 C29 1.1(6) . . . . ?
C27 C28 C29 C30 0.3(6) . . . . ?
C27 C28 C29 C33 179.5(6) . . . . ?
C27 C28 C31 C32 -6.0(15) . . . . ?
C28 C29 C30 O4 -179.7(5) . . . . ?
C28 C29 C30 N4 -0.8(6) . . . . ?
C29 C28 C31 C32 176.8(11) . . . . ?
C30 N4 C27 C26 179.8(5) . . . . ?
C30 N4 C27 C28 -0.9(6) . . . . ?
C31 C28 C29 C30 177.8(5) . . . . ?
C31 C28 C29 C33 -2.9(10) . . . . ?
C33 C29 C30 O4 1.0(9) . . . . ?
C33 C29 C30 N4 179.8(5) . . . . ?
N2A C9A C10A C11A 1(5) . . . . ?
N2A C9A C10A C13A 177(5) . . . . ?
N2A C12A C17A C18A -61(6) . . . . ?
N3A C18A C19A C20A 0(3) . . . . ?
N3A C18A C19A C22A 169(3) . . . . ?
N3A C21A C26A C27A 4(8) . . . . ?
C1A C2A C3A C4A 166(2) . . . . ?
C1A C2A C3A C6A -23(3) . . . . ?
C2A C3A C6A O1A 10(4) . . . . ?
C2A C3A C6A N1A -172(3) . . . . ?
N1A C5A C4A C3A 0.0 . . . . ?
N1A C5A C4A C7A 177(3) . . . . ?
N1A C5A C8A C9A -5(6) . . . . ?
C5A N1A C6A O1A 179(3) . . . . ?
C5A N1A C6A C3A 0.0 . . . . ?
C5A C4A C3A C2A 173(2) . . . . ?
C5A C4A C3A C6A 0.0 . . . . ?
C5A C8A C9A N2A 3(7) . . . . ?
C5A C8A C9A C10A -179(5) . . . . ?
C4A C5A C8A C9A 176(3) . . . . ?
C4A C3A C6A O1A -178(3) . . . . ?
C4A C3A C6A N1A 0.0 . . . . ?
C6A N1A C5A C4A 0.0 . . . . ?
C6A N1A C5A C8A -179(3) . . . . ?
C7A C4A C3A C2A -4(3) . . . . ?
C7A C4A C3A C6A -177(4) . . . . ?
C8A C5A C4A C3A 179(4) . . . . ?
C8A C5A C4A C7A -4(4) . . . . ?
C8A C9A C10A C11A -177(4) . . . . ?
C8A C9A C10A C13A -1(8) . . . . ?
C9A N2A C12A C11A -1(3) . . . . ?
C9A N2A C12A C17A -180(4) . . . . ?
C9A C10A C11A C12A -1(6) . . . . ?
C9A C10A C11A C14A -173(5) . . . . ?
C10A C11A C12A N2A 1(4) . . . . ?
C10A C11A C12A C17A -180(5) . . . . ?
C10A C11A C14A C15A 46(8) . . . . ?
C11A C12A C17A C18A 121(5) . . . . ?
C11A C14A C15A C16A 73(6) . . . . ?
C12A N2A C9A C8A 178(3) . . . . ?
C12A N2A C9A C10A 0(4) . . . . ?
C12A C11A C14A C15A -124(5) . . . . ?
C12A C17A C18A N3A -59(6) . . . . ?
C12A C17A C18A C19A 120(5) . . . . ?
C13A C10A C11A C12A -178(5) . . . . ?
C13A C10A C11A C14A 11(9) . . . . ?
C14A C11A C12A N2A 174(4) . . . . ?
C14A C11A C12A C17A -7(7) . . . . ?
C14A C15A C16A O5A 26(5) . . . . ?
C14A C15A C16A O6A -176(4) . . . . ?
C17A C18A C19A C20A -179(4) . . . . ?
C17A C18A C19A C22A -10(5) . . . . ?
C18A N3A C21A C20A 1(3) . . . . ?
C18A N3A C21A C26A 179(3) . . . . ?
C18A C19A C20A C21A 1(3) . . . . ?
C18A C19A C20A C25A 179(3) . . . . ?
C18A C19A C22A C23A -123(3) . . . . ?
C19A C20A C21A N3A -1(3) . . . . ?
C19A C20A C21A C26A -179(3) . . . . ?
C19A C22A C23A C24A 84(4) . . . . ?
C20A C19A C22A C23A 43(5) . . . . ?
C20A C21A C26A C27A -179(5) . . . . ?
C21A N3A C18A C17A 178(3) . . . . ?
C21A N3A C18A C19A -1(3) . . . . ?
C21A C26A C27A N4A -7(7) . . . . ?
C21A C26A C27A C28A 174(4) . . . . ?
C22A C19A C20A C21A -168(3) . . . . ?
C22A C19A C20A C25A 10(5) . . . . ?
C22A C23A C24A O2A 9(5) . . . . ?
C22A C23A C24A O3A -174(3) . . . . ?
C25A C20A C21A N3A -179(3) . . . . ?
C25A C20A C21A C26A 3(6) . . . . ?
C26A C27A C28A C29A 179(4) . . . . ?
C26A C27A C28A C31A 1(5) . . . . ?
N4A C27A C28A C29A 0.0 . . . . ?
N4A C27A C28A C31A -178(4) . . . . ?
C27A N4A C30A O4A -178(3) . . . . ?
C27A N4A C30A C29A 0.0 . . . . ?
C27A C28A C29A C30A 0.0 . . . . ?
C27A C28A C29A C33A -175(3) . . . . ?
C27A C28A C31A C32A 75(12) . . . . ?
C28A C29A C30A O4A 177(4) . . . . ?
C28A C29A C30A N4A 0.0 . . . . ?
C29A C28A C31A C32A -103(11) . . . . ?
C30A N4A C27A C26A -179(4) . . . . ?
C30A N4A C27A C28A 0.0 . . . . ?
C31A C28A C29A C30A 178(3) . . . . ?
C31A C28A C29A C33A 4(4) . . . . ?
C33A C29A C30A O4A -7(5) . . . . ?
C33A C29A C30A N4A 176(2) . . . . ?
N5 C38 C41 C42 -0.3(11) . . . . ?
N6 C42 C43 C44 0.9(10) . . . . ?
N6 C42 C43 C46 178.1(12) . . . . ?
N6 C45 C50 C51 61.7(10) . . . . ?
N7 C51 C52 C53 0.8(5) . . . . ?
N7 C51 C52 C55 179.9(7) . . . . ?
N7 C54 C59 C60 -0.1(13) . . . . ?
N8 C60 C61 C62 2.4(11) . . . . ?
N8 C60 C61 C65 -175.1(15) . . . . ?
C34 C35 C36 C37 -171.9(8) . . . . ?
C34 C35 C36 C39 10.0(11) . . . . ?
C35 C36 C37 C38 -178.3(7) . . . . ?
C35 C36 C37 C40 2.9(12) . . . . ?
C35 C36 C39 O7 -0.5(11) . . . . ?
C35 C36 C39 N5 178.6(6) . . . . ?
C36 C37 C38 N5 -0.1(7) . . . . ?
C36 C37 C38 C41 176.7(7) . . . . ?
C37 C36 C39 O7 -178.9(6) . . . . ?
C37 C36 C39 N5 0.2(7) . . . . ?
C37 C38 C41 C42 -176.4(7) . . . . ?
C38 N5 C39 O7 178.9(5) . . . . ?
C38 N5 C39 C36 -0.3(6) . . . . ?
C38 C41 C42 N6 1.8(12) . . . . ?
C38 C41 C42 C43 -176.9(8) . . . . ?
C39 N5 C38 C37 0.3(6) . . . . ?
C39 N5 C38 C41 -176.6(6) . . . . ?
C39 C36 C37 C38 0.0(8) . . . . ?
C39 C36 C37 C40 -178.8(6) . . . . ?
C40 C37 C38 N5 178.7(5) . . . . ?
C40 C37 C38 C41 -4.4(9) . . . . ?
C41 C42 C43 C44 179.8(7) . . . . ?
C41 C42 C43 C46 -3.0(17) . . . . ?
C42 N6 C45 C44 0.3(7) . . . . ?
C42 N6 C45 C50 175.9(7) . . . . ?
C42 C43 C44 C45 -0.7(10) . . . . ?
C42 C43 C44 C47 -179.7(8) . . . . ?
C43 C44 C45 N6 0.3(8) . . . . ?
C43 C44 C45 C50 -174.6(9) . . . . ?
C43 C44 C47 C48 -61.9(13) . . . . ?
C44 C45 C50 C51 -124.0(8) . . . . ?
C44 C47 C48 C49 -67.8(10) . . . . ?
C45 N6 C42 C41 -179.7(6) . . . . ?
C45 N6 C42 C43 -0.7(8) . . . . ?
C45 C44 C47 C48 119.4(9) . . . . ?
C45 C50 C51 N7 61.7(9) . . . . ?
C45 C50 C51 C52 -123.3(7) . . . . ?
C46 C43 C44 C45 -177.8(12) . . . . ?
C46 C43 C44 C47 3.2(18) . . . . ?
C47 C44 C45 N6 179.2(8) . . . . ?
C47 C44 C45 C50 4.4(14) . . . . ?
C47 C48 C49 O11 -10.6(11) . . . . ?
C47 C48 C49 O12 171.1(7) . . . . ?
C50 C51 C52 C53 -174.6(7) . . . . ?
C50 C51 C52 C55 4.5(11) . . . . ?
C51 N7 C54 C53 -0.8(6) . . . . ?
C51 N7 C54 C59 178.5(7) . . . . ?
C51 C52 C53 C54 -1.3(6) . . . . ?
C51 C52 C53 C58 179.2(7) . . . . ?
C51 C52 C55 C56 115.8(8) . . . . ?
C52 C53 C54 N7 1.2(6) . . . . ?
C52 C53 C54 C59 -178.0(7) . . . . ?
C52 C55 C56 C57 -68.7(10) . . . . ?
C53 C52 C55 C56 -65.3(10) . . . . ?
C53 C54 C59 C60 179.0(8) . . . . ?
C54 N7 C51 C50 176.0(6) . . . . ?
C54 N7 C51 C52 0.0(5) . . . . ?
C54 C59 C60 N8 1.9(16) . . . . ?
C54 C59 C60 C61 179.9(10) . . . . ?
C55 C52 C53 C54 179.7(7) . . . . ?
C55 C52 C53 C58 0.1(11) . . . . ?
C55 C56 C57 O8 -6.2(10) . . . . ?
C55 C56 C57 O9 174.3(7) . . . . ?
C58 C53 C54 N7 -179.2(7) . . . . ?
C58 C53 C54 C59 1.6(12) . . . . ?
C59 C60 C61 C62 -175.9(10) . . . . ?
C59 C60 C61 C65 6.6(14) . . . . ?
C60 N8 C63 O10 -178.5(10) . . . . ?
C60 N8 C63 C62 -0.9(15) . . . . ?
C60 C61 C62 C63 -3.1(9) . . . . ?
C60 C61 C62 C66 -179.6(9) . . . . ?
C60 C61 C65 C64 7(2) . . . . ?
C61 C62 C63 O10 -180.0(8) . . . . ?
C61 C62 C63 N8 2.5(12) . . . . ?
C62 C61 C65 C64 -169.6(15) . . . . ?
C63 N8 C60 C59 177.5(9) . . . . ?
C63 N8 C60 C61 -0.9(15) . . . . ?
C65 C61 C62 C63 174.6(10) . . . . ?
C65 C61 C62 C66 -1.9(17) . . . . ?
C66 C62 C63 O10 -3.9(15) . . . . ?
C66 C62 C63 N8 178.6(12) . . . . ?
N6A C42A C43A C44A -7(4) . . . . ?
N6A C42A C43A C46A -178(4) . . . . ?
N6A C45A C50A C51A -61(6) . . . . ?
N7A C51A C52A C53A 2(3) . . . . ?
N7A C51A C52A C55A 172(3) . . . . ?
N7A C54A C59A C60A -7(15) . . . . ?
C34A C35A C36A C37A 177(2) . . . . ?
C34A C35A C36A C39A -10(3) . . . . ?
C35A C36A C39A O7A 12(4) . . . . ?
C35A C36A C39A N5A -174(3) . . . . ?
N5A C38A C37A C36A 0.0 . . . . ?
N5A C38A C37A C40A 179(4) . . . . ?
N5A C38A C41A C42A -15(5) . . . . ?
C38A N5A C39A O7A 175(2) . . . . ?
C38A N5A C39A C36A 0.0 . . . . ?
C38A C37A C36A C35A 174(2) . . . . ?
C38A C37A C36A C39A 0.0 . . . . ?
C38A C41A C42A N6A 14(5) . . . . ?
C38A C41A C42A C43A -175(4) . . . . ?
C37A C38A C41A C42A 171(3) . . . . ?
C37A C36A C39A O7A -174(3) . . . . ?
C37A C36A C39A N5A 0.0 . . . . ?
C39A N5A C38A C37A 0.0 . . . . ?
C39A N5A C38A C41A -175(3) . . . . ?
C40A C37A C36A C35A -5(5) . . . . ?
C40A C37A C36A C39A -179(5) . . . . ?
C41A C38A C37A C36A 175(3) . . . . ?
C41A C38A C37A C40A -6(5) . . . . ?
C41A C42A C43A C44A -179(3) . . . . ?
C41A C42A C43A C46A 9(6) . . . . ?
C42A N6A C45A C44A -1(3) . . . . ?
C42A N6A C45A C50A 179(3) . . . . ?
C42A C43A C44A C45A 6(4) . . . . ?
C42A C43A C44A C47A -178(4) . . . . ?
C43A C44A C45A N6A -3(3) . . . . ?
C43A C44A C45A C50A 177(4) . . . . ?
C43A C44A C47A C48A 57(7) . . . . ?
C44A C45A C50A C51A 119(4) . . . . ?
C44A C47A C48A C49A 69(5) . . . . ?
C45A N6A C42A C41A 178(2) . . . . ?
C45A N6A C42A C43A 4(3) . . . . ?
C45A C44A C47A C48A -128(4) . . . . ?
C45A C50A C51A N7A -64(5) . . . . ?
C45A C50A C51A C52A 117(5) . . . . ?
C46A C43A C44A C45A 178(3) . . . . ?
C46A C43A C44A C47A -6(7) . . . . ?
C47A C44A C45A N6A -180(3) . . . . ?
C47A C44A C45A C50A 0(6) . . . . ?
C47A C48A C49A O11A 24(4) . . . . ?
C47A C48A C49A O12A -175(4) . . . . ?
C50A C51A C52A C53A -178(3) . . . . ?
C50A C51A C52A C55A -9(5) . . . . ?
C51A N7A C54A C53A 0(3) . . . . ?
C51A N7A C54A C59A -175(5) . . . . ?
C51A C52A C53A C54A -3(4) . . . . ?
C51A C52A C53A C58A -175(3) . . . . ?
C51A C52A C55A C56A -127(4) . . . . ?
C52A C53A C54A N7A 2(4) . . . . ?
C52A C53A C54A C59A 176(6) . . . . ?
C52A C55A C56A C57A 85(5) . . . . ?
C53A C52A C55A C56A 39(6) . . . . ?
C53A C54A C59A C60A -180(9) . . . . ?
C54A N7A C51A C50A 179(3) . . . . ?
C54A N7A C51A C52A -1(3) . . . . ?
C54A C59A C60A N8A 4(15) . . . . ?
C54A C59A C60A C61A -177(7) . . . . ?
C55A C52A C53A C54A -171(3) . . . . ?
C55A C52A C53A C58A 17(6) . . . . ?
C55A C56A C57A O8A 9(6) . . . . ?
C55A C56A C57A O9A -179(4) . . . . ?
C58A C53A C54A N7A 174(3) . . . . ?
C58A C53A C54A C59A -12(8) . . . . ?
C59A C60A C61A C62A -179(8) . . . . ?
C59A C60A C61A C64A 4(8) . . . . ?
N8A C60A C61A C62A 0.0 . . . . ?
N8A C60A C61A C64A -177(5) . . . . ?
C60A N8A C63A O10A 179(3) . . . . ?
C60A N8A C63A C62A 0.0 . . . . ?
C60A C61A C62A C63A 0.0 . . . . ?
C60A C61A C62A C66A 174(4) . . . . ?
C60A C61A C64A C65A 26(11) . . . . ?
C61A C62A C63A O10A -179(4) . . . . ?
C61A C62A C63A N8A 0.0 . . . . ?
C62A C61A C64A C65A -151(8) . . . . ?
C63A N8A C60A C59A 179(8) . . . . ?
C63A N8A C60A C61A 0.0 . . . . ?
C64A C61A C62A C63A 178(4) . . . . ?
C64A C61A C62A C66A -8(5) . . . . ?
C66A C62A C63A O10A 6(5) . . . . ?
C66A C62A C63A N8A -175(3) . . . . ?
